data_7105928
loop_
_publ_author_name
'Timothy Schmeier'
'Nilay Hazari'
'Christopher Incarvito'
'Jevgenij Raskatov'

_publ_section_title
;
 Exploring the Reactions of CO2 with PCP Supported Nickel Complexes
;
_journal_name_full Chem.Commun.
_journal_page_first 1824
_journal_paper_doi 10.1039/c0cc03898a
_journal_volume 47
_journal_year 2011
_chemical_formula_moiety 'Ni P2 C27 H48'
_chemical_formula_sum 'C27 H48 Ni P2'
_chemical_formula_weight 493.32
_space_group_IT_number 2
_symmetry_cell_setting triclinic
_symmetry_Int_Tables_number 2
_symmetry_space_group_name_Hall '-P 1'
_symmetry_space_group_name_H-M 'P -1'
_atom_sites_solution_hydrogens geom
_atom_sites_solution_primary direct
_atom_sites_solution_secondary difmap
_cell_angle_alpha 118.510(8)
_cell_angle_beta 109.283(8)
_cell_angle_gamma 91.067(6)
_cell_formula_units_Z 4
_cell_length_a 12.720(3)
_cell_length_b 16.404(3)
_cell_length_c 16.487(3)
_cell_measurement_reflns_used 18503
_cell_measurement_temperature 223
_cell_measurement_theta_max 27.50
_cell_measurement_theta_min 3.02
_cell_volume 2788.2(10)
_computing_cell_refinement PROCESS-AUTO
_computing_data_collection PROCESS-AUTO
_computing_data_reduction CrystalClear
_computing_molecular_graphics 'CrystalStructure 4.0'
_computing_publication_material 'CrystalStructure 4.0 (Rigaku, 2010)'
_computing_structure_refinement 'SHELXL97 (Sheldrick, 1997)'
_computing_structure_solution 'SHELXS97 (Sheldrick, 1997)'
_diffrn_ambient_temperature 223
_diffrn_detector_area_resol_mean 6.849
_diffrn_measured_fraction_theta_full 0.979
_diffrn_measured_fraction_theta_max 0.979
_diffrn_measurement_device_type 'Rigaku Mercury275R CCD (SCX mini)'
_diffrn_measurement_method \w
_diffrn_radiation_type 'Mo K\a'
_diffrn_radiation_wavelength 0.71075
_diffrn_reflns_av_R_equivalents 0.0787
_diffrn_reflns_limit_h_max 16
_diffrn_reflns_limit_h_min -16
_diffrn_reflns_limit_k_max 21
_diffrn_reflns_limit_k_min -21
_diffrn_reflns_limit_l_max 21
_diffrn_reflns_limit_l_min -21
_diffrn_reflns_number 26028
_diffrn_reflns_theta_full 27.48
_diffrn_reflns_theta_max 27.48
_diffrn_standards_number 0
_exptl_absorpt_coefficient_mu 0.822
_exptl_absorpt_correction_T_max 0.921
_exptl_absorpt_correction_T_min 0.706
_exptl_absorpt_correction_type multi-scan
_exptl_absorpt_process_details 'Jacobson, R. (1998) Private communication'
_exptl_crystal_colour Yellow
_exptl_crystal_density_diffrn 1.175
_exptl_crystal_density_method 'not measured'
_exptl_crystal_description Block
_exptl_crystal_F_000 1072.00
_exptl_crystal_size_max 0.22
_exptl_crystal_size_mid 0.15
_exptl_crystal_size_min 0.10
_refine_diff_density_max 0.610
_refine_diff_density_min -0.340
_refine_ls_extinction_method none
_refine_ls_goodness_of_fit_ref 1.097
_refine_ls_hydrogen_treatment constr
_refine_ls_number_parameters 541
_refine_ls_number_reflns 12533
_refine_ls_number_restraints 0
_refine_ls_R_factor_gt 0.0887
_refine_ls_shift/su_max 0.003
_refine_ls_structure_factor_coef Fsqd
_refine_ls_weighting_details 'w = 1/[\s^2^(Fo^2^)+(0.0404P)^2^+3.0620P] where P=(Fo^2^+2Fc^2^)/3'
_refine_ls_weighting_scheme calc
_refine_ls_wR_factor_ref 0.1598
_reflns_number_gt 7589
_reflns_number_total 12533
_reflns_threshold_expression F^2^>2.0\s(F^2^)
_cod_data_source_file C0CC03898A.TXT
_cod_data_source_block '_Compound3'
_cod_original_cell_volume 2788.3(10)
_cod_original_formula_sum 'Ni P2 C27 H48'
_cod_database_code 7105928

loop_
_symmetry_equiv_pos_site_id
_symmetry_equiv_pos_as_xyz
1 +X,+Y,+Z
2 -X,-Y,-Z

loop_
_atom_site_label
_atom_site_type_symbol
_atom_site_fract_x
_atom_site_fract_y
_atom_site_fract_z
_atom_site_U_iso_or_equiv
_atom_site_adp_type
_atom_site_occupancy
_atom_site_symmetry_multiplicity
_atom_site_calc_flag
_atom_site_refinement_flags
_atom_site_disorder_assembly
_atom_site_disorder_group
Ni(1) Ni 0.72551(5) 0.71170(4) 0.95334(5) 0.03295(17) Uani 1.00 2 d . . .
Ni(2) Ni 0.73325(5) 0.21827(4) 0.48087(5) 0.03305(17) Uani 1.00 2 d . . .
P(1) P 0.54579(10) 0.70724(9) 0.94182(10) 0.0335(3) Uani 1.00 2 d . . .
P(2) P 0.90258(11) 0.74689(9) 0.97047(10) 0.0381(3) Uani 1.00 2 d . . .
P(3) P 0.57933(10) 0.24719(9) 0.51172(9) 0.0326(3) Uani 1.00 2 d . . .
P(4) P 0.89094(11) 0.21728(9) 0.45020(10) 0.0386(3) Uani 1.00 2 d . . .
C(1) C 0.7361(4) 0.5756(3) 0.9305(4) 0.0322(11) Uani 1.00 2 d . . .
C(2) C 0.7275(5) 0.5536(4) 1.0005(5) 0.0657(17) Uani 1.00 2 d . . .
C(3) C 0.8057(6) 0.5383(5) 1.0663(6) 0.087(2) Uani 1.00 2 d . . .
C(4) C 0.5330(4) 0.7576(4) 1.0679(4) 0.0442(13) Uani 1.00 2 d . . .
C(5) C 0.5843(8) 0.7036(5) 1.1179(5) 0.105(3) Uani 1.00 2 d . . .
C(6) C 0.4109(6) 0.7578(6) 1.0629(6) 0.100(3) Uani 1.00 2 d . . .
C(7) C 0.5977(7) 0.8595(5) 1.1327(5) 0.097(3) Uani 1.00 2 d . . .
C(8) C 0.4294(4) 0.5995(4) 0.8377(4) 0.0450(13) Uani 1.00 2 d . . .
C(9) C 0.3082(4) 0.6198(4) 0.8161(5) 0.0646(17) Uani 1.00 2 d . . .
C(10) C 0.4305(5) 0.5176(4) 0.8592(4) 0.0545(15) Uani 1.00 2 d . . .
C(11) C 0.4546(5) 0.5671(4) 0.7438(4) 0.0606(16) Uani 1.00 2 d . . .
C(12) C 0.5036(4) 0.7960(4) 0.9059(4) 0.0418(12) Uani 1.00 2 d . . .
C(13) C 0.6092(4) 0.8631(3) 0.9369(4) 0.0384(12) Uani 1.00 2 d . . .
C(14) C 0.6023(5) 0.9485(4) 0.9379(4) 0.0488(14) Uani 1.00 2 d . . .
C(15) C 0.6991(5) 1.0082(4) 0.9625(5) 0.0607(17) Uani 1.00 2 d . . .
C(16) C 0.8022(5) 0.9837(4) 0.9862(5) 0.0596(16) Uani 1.00 2 d . . .
C(17) C 0.8108(4) 0.8996(3) 0.9874(4) 0.0442(13) Uani 1.00 2 d . . .
C(18) C 0.7135(4) 0.8339(3) 0.9605(4) 0.0358(11) Uani 1.00 2 d . . .
C(19) C 0.9256(5) 0.8747(4) 1.0173(4) 0.0537(15) Uani 1.00 2 d . . .
C(20) C 1.0245(4) 0.7419(4) 1.0710(4) 0.0509(14) Uani 1.00 2 d . . .
C(21) C 1.0535(5) 0.6430(5) 1.0340(5) 0.0702(18) Uani 1.00 2 d . . .
C(22) C 1.1354(5) 0.8149(5) 1.1124(5) 0.076(2) Uani 1.00 2 d . . .
C(23) C 0.9835(5) 0.7671(5) 1.1553(4) 0.0713(18) Uani 1.00 2 d . . .
C(24) C 0.9234(4) 0.6931(4) 0.8482(4) 0.0477(13) Uani 1.00 2 d . . .
C(25) C 0.8421(5) 0.7276(4) 0.7846(4) 0.0611(16) Uani 1.00 2 d . . .
C(26) C 0.8880(5) 0.5845(4) 0.7910(4) 0.0630(17) Uani 1.00 2 d . . .
C(27) C 1.0452(5) 0.7218(5) 0.8592(5) 0.0659(17) Uani 1.00 2 d . . .
C(28) C 0.7102(4) 0.0834(3) 0.4601(4) 0.0369(12) Uani 1.00 2 d . . .
C(29) C 0.7886(5) 0.0582(4) 0.5216(5) 0.0631(17) Uani 1.00 2 d . . .
C(30) C 0.7833(5) 0.0417(4) 0.5919(5) 0.0735(19) Uani 1.00 2 d . . .
C(31) C 0.5582(4) 0.2370(4) 0.6159(4) 0.0421(12) Uani 1.00 2 d . . .
C(32) C 0.6778(5) 0.2680(4) 0.6964(4) 0.0615(16) Uani 1.00 2 d . . .
C(33) C 0.5061(5) 0.1344(4) 0.5814(4) 0.0569(15) Uani 1.00 2 d . . .
C(34) C 0.4836(5) 0.3020(4) 0.6605(5) 0.0665(18) Uani 1.00 2 d . . .
C(35) C 0.4457(4) 0.1910(4) 0.3929(4) 0.0449(13) Uani 1.00 2 d . . .
C(36) C 0.4610(5) 0.2322(4) 0.3301(4) 0.0607(16) Uani 1.00 2 d . . .
C(37) C 0.4352(5) 0.0828(4) 0.3325(4) 0.0614(16) Uani 1.00 2 d . . .
C(38) C 0.3359(5) 0.2112(5) 0.4116(5) 0.0669(18) Uani 1.00 2 d . . .
C(39) C 0.5927(4) 0.3761(3) 0.5620(4) 0.0441(13) Uani 1.00 2 d . . .
C(40) C 0.6733(4) 0.4060(3) 0.5276(4) 0.0378(11) Uani 1.00 2 d . . .
C(41) C 0.6792(5) 0.4939(4) 0.5338(4) 0.0485(14) Uani 1.00 2 d . . .
C(42) C 0.7560(5) 0.5236(4) 0.5062(4) 0.0526(15) Uani 1.00 2 d . . .
C(43) C 0.8259(5) 0.4649(4) 0.4707(4) 0.0479(14) Uani 1.00 2 d . . .
C(44) C 0.8190(4) 0.3760(3) 0.4616(4) 0.0391(12) Uani 1.00 2 d . . .
C(45) C 0.7430(4) 0.3440(3) 0.4917(3) 0.0356(11) Uani 1.00 2 d . . .
C(46) C 0.8910(5) 0.3110(4) 0.4179(4) 0.0511(14) Uani 1.00 2 d . . .
C(47) C 1.0272(4) 0.2644(4) 0.5664(4) 0.0513(14) Uani 1.00 2 d . . .
C(48) C 1.0132(7) 0.3559(6) 0.6449(6) 0.156(5) Uani 1.00 2 d . . .
C(49) C 1.1335(6) 0.2855(7) 0.5525(6) 0.130(4) Uani 1.00 2 d . . .
C(50) C 1.0455(7) 0.1977(6) 0.6063(6) 0.126(3) Uani 1.00 2 d . . .
C(51) C 0.8984(5) 0.1117(4) 0.3345(4) 0.0552(15) Uani 1.00 2 d . . .
C(52) C 0.7825(6) 0.0873(5) 0.2504(5) 0.080(2) Uani 1.00 2 d . . .
C(53) C 0.9148(6) 0.0250(4) 0.3463(5) 0.080(2) Uani 1.00 2 d . . .
C(54) C 0.9926(6) 0.1357(5) 0.3046(5) 0.087(2) Uani 1.00 2 d . . .
H(1A) H 0.6761 0.5302 0.8657 0.039 Uiso 1.00 2 calc R . .
H(1B) H 0.8092 0.5638 0.9245 0.039 Uiso 1.00 2 calc R . .
H(2) H 0.6542 0.5487 1.0014 0.079 Uiso 1.00 2 calc R . .
H(3A) H 0.8812 0.5419 1.0704 0.104 Uiso 1.00 2 calc R . .
H(3B) H 0.7851 0.5240 1.1086 0.104 Uiso 1.00 2 calc R . .
H(5A) H 0.5808 0.7326 1.1835 0.126 Uiso 1.00 2 calc R . .
H(5B) H 0.6631 0.7050 1.1248 0.126 Uiso 1.00 2 calc R . .
H(5C) H 0.5420 0.6383 1.0776 0.126 Uiso 1.00 2 calc R . .
H(6A) H 0.3769 0.7945 1.0332 0.120 Uiso 1.00 2 calc R . .
H(6B) H 0.4116 0.7859 1.1299 0.120 Uiso 1.00 2 calc R . .
H(6C) H 0.3668 0.6931 1.0224 0.120 Uiso 1.00 2 calc R . .
H(7A) H 0.6766 0.8619 1.1396 0.116 Uiso 1.00 2 calc R . .
H(7B) H 0.5941 0.8866 1.1982 0.116 Uiso 1.00 2 calc R . .
H(7C) H 0.5640 0.8954 1.1019 0.116 Uiso 1.00 2 calc R . .
H(9A) H 0.2536 0.5625 0.7602 0.077 Uiso 1.00 2 calc R . .
H(9B) H 0.3047 0.6694 0.7996 0.077 Uiso 1.00 2 calc R . .
H(9C) H 0.2902 0.6403 0.8748 0.077 Uiso 1.00 2 calc R . .
H(10A) H 0.3757 0.4616 0.8013 0.065 Uiso 1.00 2 calc R . .
H(10B) H 0.4105 0.5360 0.9166 0.065 Uiso 1.00 2 calc R . .
H(10C) H 0.5061 0.5036 0.8731 0.065 Uiso 1.00 2 calc R . .
H(11A) H 0.4505 0.6169 0.7276 0.073 Uiso 1.00 2 calc R . .
H(11B) H 0.3990 0.5102 0.6885 0.073 Uiso 1.00 2 calc R . .
H(11C) H 0.5304 0.5537 0.7557 0.073 Uiso 1.00 2 calc R . .
H(12A) H 0.4616 0.7644 0.8333 0.050 Uiso 1.00 2 calc R . .
H(12B) H 0.4542 0.8307 0.9389 0.050 Uiso 1.00 2 calc R . .
H(14) H 0.5311 0.9651 0.9217 0.059 Uiso 1.00 2 calc R . .
H(15) H 0.6945 1.0656 0.9630 0.073 Uiso 1.00 2 calc R . .
H(16) H 0.8682 1.0241 1.0020 0.072 Uiso 1.00 2 calc R . .
H(19A) H 0.9649 0.9104 1.0903 0.064 Uiso 1.00 2 calc R . .
H(19B) H 0.9728 0.8911 0.9886 0.064 Uiso 1.00 2 calc R . .
H(21A) H 0.9859 0.5961 1.0094 0.084 Uiso 1.00 2 calc R . .
H(21B) H 1.1129 0.6428 1.0889 0.084 Uiso 1.00 2 calc R . .
H(21C) H 1.0798 0.6277 0.9805 0.084 Uiso 1.00 2 calc R . .
H(22A) H 1.1926 0.8130 1.1672 0.092 Uiso 1.00 2 calc R . .
H(22B) H 1.1195 0.8781 1.1363 0.092 Uiso 1.00 2 calc R . .
H(22C) H 1.1632 0.7992 1.0597 0.092 Uiso 1.00 2 calc R . .
H(23A) H 0.9165 0.7201 1.1314 0.085 Uiso 1.00 2 calc R . .
H(23B) H 0.9647 0.8292 1.1776 0.085 Uiso 1.00 2 calc R . .
H(23C) H 1.0433 0.7679 1.2107 0.085 Uiso 1.00 2 calc R . .
H(25A) H 0.7652 0.7122 0.7792 0.073 Uiso 1.00 2 calc R . .
H(25B) H 0.8441 0.6965 0.7184 0.073 Uiso 1.00 2 calc R . .
H(25C) H 0.8657 0.7957 0.8162 0.073 Uiso 1.00 2 calc R . .
H(26A) H 0.9399 0.5599 0.8276 0.076 Uiso 1.00 2 calc R . .
H(26B) H 0.8904 0.5587 0.7252 0.076 Uiso 1.00 2 calc R . .
H(26C) H 0.8111 0.5662 0.7840 0.076 Uiso 1.00 2 calc R . .
H(27A) H 1.0475 0.6960 0.7934 0.079 Uiso 1.00 2 calc R . .
H(27B) H 1.0969 0.6969 0.8956 0.079 Uiso 1.00 2 calc R . .
H(27C) H 1.0680 0.7904 0.8956 0.079 Uiso 1.00 2 calc R . .
H(28A) H 0.6365 0.0710 0.4634 0.044 Uiso 1.00 2 calc R . .
H(28B) H 0.7025 0.0388 0.3914 0.044 Uiso 1.00 2 calc R . .
H(29) H 0.8574 0.0519 0.5118 0.076 Uiso 1.00 2 calc R . .
H(30A) H 0.7176 0.0465 0.6066 0.088 Uiso 1.00 2 calc R . .
H(30B) H 0.8454 0.0252 0.6268 0.088 Uiso 1.00 2 calc R . .
H(32A) H 0.6741 0.2639 0.7522 0.074 Uiso 1.00 2 calc R . .
H(32B) H 0.7097 0.3330 0.7194 0.074 Uiso 1.00 2 calc R . .
H(32C) H 0.7258 0.2269 0.6687 0.074 Uiso 1.00 2 calc R . .
H(33A) H 0.4295 0.1151 0.5312 0.068 Uiso 1.00 2 calc R . .
H(33B) H 0.5035 0.1318 0.6382 0.068 Uiso 1.00 2 calc R . .
H(33C) H 0.5527 0.0920 0.5531 0.068 Uiso 1.00 2 calc R . .
H(34A) H 0.5155 0.3669 0.6835 0.080 Uiso 1.00 2 calc R . .
H(34B) H 0.4807 0.2978 0.7165 0.080 Uiso 1.00 2 calc R . .
H(34C) H 0.4072 0.2825 0.6100 0.080 Uiso 1.00 2 calc R . .
H(36A) H 0.4099 0.1911 0.2608 0.073 Uiso 1.00 2 calc R . .
H(36B) H 0.5392 0.2366 0.3347 0.073 Uiso 1.00 2 calc R . .
H(36C) H 0.4437 0.2950 0.3551 0.073 Uiso 1.00 2 calc R . .
H(37A) H 0.3704 0.0557 0.2692 0.074 Uiso 1.00 2 calc R . .
H(37B) H 0.4246 0.0548 0.3701 0.074 Uiso 1.00 2 calc R . .
H(37C) H 0.5042 0.0698 0.3200 0.074 Uiso 1.00 2 calc R . .
H(38A) H 0.3251 0.1838 0.4498 0.080 Uiso 1.00 2 calc R . .
H(38B) H 0.2714 0.1832 0.3480 0.080 Uiso 1.00 2 calc R . .
H(38C) H 0.3417 0.2792 0.4487 0.080 Uiso 1.00 2 calc R . .
H(39A) H 0.5181 0.3901 0.5373 0.053 Uiso 1.00 2 calc R . .
H(39B) H 0.6222 0.4104 0.6353 0.053 Uiso 1.00 2 calc R . .
H(41) H 0.6302 0.5331 0.5569 0.058 Uiso 1.00 2 calc R . .
H(42) H 0.7609 0.5833 0.5115 0.063 Uiso 1.00 2 calc R . .
H(43) H 0.8791 0.4852 0.4523 0.057 Uiso 1.00 2 calc R . .
H(46A) H 0.9690 0.3465 0.4451 0.061 Uiso 1.00 2 calc R . .
H(46B) H 0.8601 0.2824 0.3450 0.061 Uiso 1.00 2 calc R . .
H(48A) H 1.0060 0.4015 0.6227 0.188 Uiso 1.00 2 calc R . .
H(48B) H 1.0792 0.3812 0.7070 0.188 Uiso 1.00 2 calc R . .
H(48C) H 0.9452 0.3441 0.6555 0.188 Uiso 1.00 2 calc R . .
H(49A) H 1.1985 0.3116 0.6155 0.156 Uiso 1.00 2 calc R . .
H(49B) H 1.1256 0.3311 0.5304 0.156 Uiso 1.00 2 calc R . .
H(49C) H 1.1448 0.2274 0.5026 0.156 Uiso 1.00 2 calc R . .
H(50A) H 1.1109 0.2275 0.6694 0.151 Uiso 1.00 2 calc R . .
H(50B) H 1.0590 0.1394 0.5586 0.151 Uiso 1.00 2 calc R . .
H(50C) H 0.9783 0.1835 0.6167 0.151 Uiso 1.00 2 calc R . .
H(52A) H 0.7803 0.0335 0.1885 0.096 Uiso 1.00 2 calc R . .
H(52B) H 0.7716 0.1415 0.2419 0.096 Uiso 1.00 2 calc R . .
H(52C) H 0.7223 0.0715 0.2676 0.096 Uiso 1.00 2 calc R . .
H(53A) H 0.9114 -0.0285 0.2837 0.096 Uiso 1.00 2 calc R . .
H(53B) H 0.8549 0.0092 0.3639 0.096 Uiso 1.00 2 calc R . .
H(53C) H 0.9884 0.0394 0.3986 0.096 Uiso 1.00 2 calc R . .
H(54A) H 0.9820 0.1904 0.2968 0.104 Uiso 1.00 2 calc R . .
H(54B) H 0.9881 0.0818 0.2419 0.104 Uiso 1.00 2 calc R . .
H(54C) H 1.0667 0.1501 0.3564 0.104 Uiso 1.00 2 calc R . .

loop_
_atom_site_aniso_label
_atom_site_aniso_U_11
_atom_site_aniso_U_22
_atom_site_aniso_U_33
_atom_site_aniso_U_12
_atom_site_aniso_U_13
_atom_site_aniso_U_23
Ni(1) 0.0327(3) 0.0316(4) 0.0411(4) 0.0091(3) 0.0189(3) 0.0203(3)
Ni(2) 0.0314(3) 0.0326(4) 0.0413(4) 0.0094(3) 0.0189(3) 0.0202(3)
P(1) 0.0332(7) 0.0343(7) 0.0419(8) 0.0097(6) 0.0195(6) 0.0225(6)
P(2) 0.0319(7) 0.0398(8) 0.0428(8) 0.0074(6) 0.0165(6) 0.0199(7)
P(3) 0.0339(7) 0.0356(7) 0.0373(7) 0.0133(6) 0.0187(6) 0.0218(6)
P(4) 0.0343(7) 0.0389(8) 0.0466(8) 0.0079(6) 0.0219(6) 0.0209(7)
C(1) 0.025(2) 0.032(3) 0.050(3) 0.016(2) 0.018(2) 0.026(2)
C(2) 0.050(4) 0.051(4) 0.087(5) 0.017(3) 0.025(4) 0.030(4)
C(3) 0.076(5) 0.099(6) 0.119(6) 0.025(4) 0.039(5) 0.079(5)
C(4) 0.050(3) 0.047(3) 0.048(3) 0.011(3) 0.025(3) 0.029(3)
C(5) 0.183(9) 0.108(6) 0.076(5) 0.068(6) 0.077(6) 0.066(5)
C(6) 0.090(6) 0.124(7) 0.109(6) 0.040(5) 0.075(5) 0.053(6)
C(7) 0.144(7) 0.070(5) 0.054(4) -0.011(5) 0.057(5) 0.004(4)
C(8) 0.035(3) 0.045(3) 0.051(3) 0.004(2) 0.016(3) 0.022(3)
C(9) 0.037(3) 0.065(4) 0.080(5) 0.006(3) 0.013(3) 0.035(4)
C(10) 0.047(3) 0.038(3) 0.068(4) 0.000(3) 0.020(3) 0.022(3)
C(11) 0.061(4) 0.061(4) 0.048(4) 0.007(3) 0.013(3) 0.025(3)
C(12) 0.041(3) 0.048(3) 0.051(3) 0.016(3) 0.023(3) 0.033(3)
C(13) 0.050(3) 0.037(3) 0.047(3) 0.018(2) 0.031(3) 0.027(3)
C(14) 0.063(4) 0.042(3) 0.065(4) 0.026(3) 0.039(3) 0.035(3)
C(15) 0.083(5) 0.033(3) 0.095(5) 0.030(3) 0.061(4) 0.037(3)
C(16) 0.072(4) 0.039(3) 0.087(5) 0.010(3) 0.052(4) 0.032(3)
C(17) 0.050(3) 0.034(3) 0.060(3) 0.014(3) 0.035(3) 0.023(3)
C(18) 0.043(3) 0.031(3) 0.042(3) 0.007(2) 0.026(2) 0.019(2)
C(19) 0.048(3) 0.049(3) 0.067(4) 0.007(3) 0.032(3) 0.025(3)
C(20) 0.040(3) 0.061(4) 0.045(3) 0.010(3) 0.013(3) 0.024(3)
C(21) 0.058(4) 0.090(5) 0.069(4) 0.032(4) 0.022(3) 0.047(4)
C(22) 0.040(3) 0.107(6) 0.068(4) 0.004(4) 0.004(3) 0.046(4)
C(23) 0.066(4) 0.085(5) 0.048(4) 0.007(4) 0.016(3) 0.027(4)
C(24) 0.045(3) 0.059(4) 0.051(3) 0.025(3) 0.026(3) 0.031(3)
C(25) 0.064(4) 0.077(4) 0.060(4) 0.027(3) 0.029(3) 0.045(4)
C(26) 0.076(4) 0.064(4) 0.053(4) 0.030(3) 0.032(3) 0.028(3)
C(27) 0.058(4) 0.090(5) 0.073(4) 0.026(4) 0.045(3) 0.046(4)
C(28) 0.040(3) 0.029(3) 0.058(3) 0.015(2) 0.033(3) 0.024(3)
C(29) 0.057(4) 0.055(4) 0.082(5) 0.008(3) 0.039(4) 0.032(4)
C(30) 0.059(4) 0.080(5) 0.104(6) 0.022(4) 0.030(4) 0.064(5)
C(31) 0.055(3) 0.050(3) 0.039(3) 0.017(3) 0.029(3) 0.029(3)
C(32) 0.070(4) 0.069(4) 0.043(3) 0.015(3) 0.014(3) 0.032(3)
C(33) 0.073(4) 0.062(4) 0.064(4) 0.020(3) 0.041(3) 0.044(3)
C(34) 0.089(5) 0.086(5) 0.073(4) 0.046(4) 0.064(4) 0.055(4)
C(35) 0.036(3) 0.053(3) 0.047(3) 0.006(3) 0.013(2) 0.028(3)
C(36) 0.059(4) 0.091(5) 0.044(3) 0.023(3) 0.018(3) 0.044(3)
C(37) 0.049(4) 0.068(4) 0.053(4) 0.001(3) 0.007(3) 0.029(3)
C(38) 0.040(3) 0.096(5) 0.087(5) 0.023(3) 0.027(3) 0.061(4)
C(39) 0.052(3) 0.039(3) 0.050(3) 0.018(3) 0.026(3) 0.025(3)
C(40) 0.039(3) 0.033(3) 0.038(3) 0.008(2) 0.016(2) 0.016(2)
C(41) 0.058(4) 0.035(3) 0.052(3) 0.014(3) 0.020(3) 0.022(3)
C(42) 0.062(4) 0.040(3) 0.054(4) 0.003(3) 0.012(3) 0.030(3)
C(43) 0.046(3) 0.051(3) 0.051(3) -0.004(3) 0.013(3) 0.034(3)
C(44) 0.042(3) 0.036(3) 0.041(3) 0.002(2) 0.016(2) 0.021(2)
C(45) 0.035(3) 0.037(3) 0.035(3) 0.006(2) 0.013(2) 0.019(2)
C(46) 0.052(3) 0.057(4) 0.056(4) 0.007(3) 0.028(3) 0.033(3)
C(47) 0.033(3) 0.060(4) 0.055(4) 0.002(3) 0.015(3) 0.028(3)
C(48) 0.109(7) 0.155(9) 0.058(5) 0.053(6) -0.018(5) -0.021(5)
C(49) 0.044(4) 0.234(11) 0.122(7) -0.020(6) 0.013(4) 0.112(8)
C(50) 0.099(6) 0.146(8) 0.117(7) -0.013(6) -0.018(5) 0.096(7)
C(51) 0.059(4) 0.051(4) 0.058(4) 0.006(3) 0.036(3) 0.021(3)
C(52) 0.086(5) 0.068(5) 0.056(4) -0.010(4) 0.025(4) 0.012(4)
C(53) 0.092(5) 0.061(4) 0.097(5) 0.034(4) 0.065(5) 0.029(4)
C(54) 0.093(5) 0.075(5) 0.094(5) 0.011(4) 0.073(5) 0.021(4)

loop_
_atom_type_symbol
_atom_type_description
_atom_type_scat_dispersion_real
_atom_type_scat_dispersion_imag
_atom_type_scat_source
Ni Ni 0.339 1.112
;
International Tables for Crystallography
(1992, Vol. C, Tables 4.2.6.8 and 6.1.1.4)
;
P P 0.102 0.094
;
International Tables for Crystallography
(1992, Vol. C, Tables 4.2.6.8 and 6.1.1.4)
;
C C 0.003 0.002
;
International Tables for Crystallography
(1992, Vol. C, Tables 4.2.6.8 and 6.1.1.4)
;
H H 0.000 0.000
;
International Tables for Crystallography
(1992, Vol. C, Table 6.1.1.4)
;

loop_
_geom_angle_atom_site_label_1
_geom_angle_atom_site_label_2
_geom_angle_atom_site_label_3
_geom_angle
_geom_angle_publ_flag
_geom_angle_site_symmetry_1
_geom_angle_site_symmetry_2
_geom_angle_site_symmetry_3
P(1) Ni(1) P(2) 167.81(7) yes . . .
P(1) Ni(1) C(1) 98.12(15) yes . . .
P(1) Ni(1) C(18) 83.02(17) yes . . .
P(2) Ni(1) C(1) 94.07(15) yes . . .
P(2) Ni(1) C(18) 84.87(17) yes . . .
C(1) Ni(1) C(18) 174.2(2) yes . . .
P(3) Ni(2) P(4) 168.11(7) yes . . .
P(3) Ni(2) C(28) 93.61(17) yes . . .
P(3) Ni(2) C(45) 83.98(17) yes . . .
P(4) Ni(2) C(28) 98.19(17) yes . . .
P(4) Ni(2) C(45) 84.15(17) yes . . .
C(28) Ni(2) C(45) 175.31(17) yes . . .
Ni(1) P(1) C(4) 113.04(16) yes . . .
Ni(1) P(1) C(8) 120.71(18) yes . . .
Ni(1) P(1) C(12) 102.98(20) yes . . .
C(4) P(1) C(8) 113.1(3) yes . . .
C(4) P(1) C(12) 103.2(3) yes . . .
C(8) P(1) C(12) 100.5(2) yes . . .
Ni(1) P(2) C(19) 102.9(2) yes . . .
Ni(1) P(2) C(20) 119.8(2) yes . . .
Ni(1) P(2) C(24) 114.09(16) yes . . .
C(19) P(2) C(20) 101.3(3) yes . . .
C(19) P(2) C(24) 104.5(3) yes . . .
C(20) P(2) C(24) 111.7(3) yes . . .
Ni(2) P(3) C(31) 120.67(18) yes . . .
Ni(2) P(3) C(35) 112.15(20) yes . . .
Ni(2) P(3) C(39) 104.0(2) yes . . .
C(31) P(3) C(35) 112.3(3) yes . . .
C(31) P(3) C(39) 100.7(3) yes . . .
C(35) P(3) C(39) 104.5(3) yes . . .
Ni(2) P(4) C(46) 102.8(2) yes . . .
Ni(2) P(4) C(47) 113.5(2) yes . . .
Ni(2) P(4) C(51) 119.70(20) yes . . .
C(46) P(4) C(47) 102.9(3) yes . . .
C(46) P(4) C(51) 101.0(3) yes . . .
C(47) P(4) C(51) 113.7(3) yes . . .
Ni(1) C(1) C(2) 119.8(4) yes . . .
C(1) C(2) C(3) 131.0(7) yes . . .
P(1) C(4) C(5) 110.7(5) yes . . .
P(1) C(4) C(6) 114.4(4) yes . . .
P(1) C(4) C(7) 107.7(5) yes . . .
C(5) C(4) C(6) 107.9(7) yes . . .
C(5) C(4) C(7) 108.8(5) yes . . .
C(6) C(4) C(7) 107.1(6) yes . . .
P(1) C(8) C(9) 114.0(3) yes . . .
P(1) C(8) C(10) 111.8(4) yes . . .
P(1) C(8) C(11) 106.1(4) yes . . .
C(9) C(8) C(10) 108.1(5) yes . . .
C(9) C(8) C(11) 108.1(5) yes . . .
C(10) C(8) C(11) 108.6(5) yes . . .
P(1) C(12) C(13) 108.3(4) yes . . .
C(12) C(13) C(14) 120.4(5) yes . . .
C(12) C(13) C(18) 116.8(5) yes . . .
C(14) C(13) C(18) 122.7(5) yes . . .
C(13) C(14) C(15) 120.2(6) yes . . .
C(14) C(15) C(16) 119.6(6) yes . . .
C(15) C(16) C(17) 121.0(6) yes . . .
C(16) C(17) C(18) 122.1(5) yes . . .
C(16) C(17) C(19) 120.6(5) yes . . .
C(18) C(17) C(19) 117.2(5) yes . . .
Ni(1) C(18) C(13) 123.8(4) yes . . .
Ni(1) C(18) C(17) 121.8(4) yes . . .
C(13) C(18) C(17) 114.4(5) yes . . .
P(2) C(19) C(17) 108.3(3) yes . . .
P(2) C(20) C(21) 112.4(3) yes . . .
P(2) C(20) C(22) 113.0(6) yes . . .
P(2) C(20) C(23) 105.1(4) yes . . .
C(21) C(20) C(22) 107.7(5) yes . . .
C(21) C(20) C(23) 110.1(7) yes . . .
C(22) C(20) C(23) 108.5(4) yes . . .
P(2) C(24) C(25) 106.5(4) yes . . .
P(2) C(24) C(26) 110.8(5) yes . . .
P(2) C(24) C(27) 114.3(3) yes . . .
C(25) C(24) C(26) 107.2(4) yes . . .
C(25) C(24) C(27) 108.5(6) yes . . .
C(26) C(24) C(27) 109.3(5) yes . . .
Ni(2) C(28) C(29) 122.0(3) yes . . .
C(28) C(29) C(30) 131.4(7) yes . . .
P(3) C(31) C(32) 104.6(5) yes . . .
P(3) C(31) C(33) 112.6(4) yes . . .
P(3) C(31) C(34) 112.9(5) yes . . .
C(32) C(31) C(33) 109.5(5) yes . . .
C(32) C(31) C(34) 108.9(4) yes . . .
C(33) C(31) C(34) 108.2(5) yes . . .
P(3) C(35) C(36) 106.3(4) yes . . .
P(3) C(35) C(37) 110.3(4) yes . . .
P(3) C(35) C(38) 113.7(4) yes . . .
C(36) C(35) C(37) 107.7(5) yes . . .
C(36) C(35) C(38) 109.4(6) yes . . .
C(37) C(35) C(38) 109.3(5) yes . . .
P(3) C(39) C(40) 107.4(4) yes . . .
C(39) C(40) C(41) 120.0(5) yes . . .
C(39) C(40) C(45) 117.9(5) yes . . .
C(41) C(40) C(45) 122.1(6) yes . . .
C(40) C(41) C(42) 120.4(6) yes . . .
C(41) C(42) C(43) 119.3(6) yes . . .
C(42) C(43) C(44) 121.0(7) yes . . .
C(43) C(44) C(45) 121.3(5) yes . . .
C(43) C(44) C(46) 120.4(6) yes . . .
C(45) C(44) C(46) 118.3(5) yes . . .
Ni(2) C(45) C(40) 122.2(5) yes . . .
Ni(2) C(45) C(44) 121.9(4) yes . . .
C(40) C(45) C(44) 115.9(5) yes . . .
P(4) C(46) C(44) 108.1(5) yes . . .
P(4) C(47) C(48) 106.4(4) yes . . .
P(4) C(47) C(49) 114.5(5) yes . . .
P(4) C(47) C(50) 112.2(4) yes . . .
C(48) C(47) C(49) 107.9(6) yes . . .
C(48) C(47) C(50) 107.9(7) yes . . .
C(49) C(47) C(50) 107.8(7) yes . . .
P(4) C(51) C(52) 105.0(4) yes . . .
P(4) C(51) C(53) 112.4(5) yes . . .
P(4) C(51) C(54) 112.6(4) yes . . .
C(52) C(51) C(53) 108.8(5) yes . . .
C(52) C(51) C(54) 108.3(6) yes . . .
C(53) C(51) C(54) 109.5(6) yes . . .
Ni(1) C(1) H(1A) 107.385 yes . . .
Ni(1) C(1) H(1B) 107.385 yes . . .
C(2) C(1) H(1A) 107.370 yes . . .
C(2) C(1) H(1B) 107.361 yes . . .
H(1A) C(1) H(1B) 106.924 yes . . .
C(1) C(2) H(2) 114.497 yes . . .
C(3) C(2) H(2) 114.502 yes . . .
C(2) C(3) H(3A) 120.003 yes . . .
C(2) C(3) H(3B) 120.000 yes . . .
H(3A) C(3) H(3B) 119.998 yes . . .
C(4) C(5) H(5A) 109.467 yes . . .
C(4) C(5) H(5B) 109.473 yes . . .
C(4) C(5) H(5C) 109.467 yes . . .
H(5A) C(5) H(5B) 109.467 yes . . .
H(5A) C(5) H(5C) 109.475 yes . . .
H(5B) C(5) H(5C) 109.478 yes . . .
C(4) C(6) H(6A) 109.464 yes . . .
C(4) C(6) H(6B) 109.470 yes . . .
C(4) C(6) H(6C) 109.461 yes . . .
H(6A) C(6) H(6B) 109.483 yes . . .
H(6A) C(6) H(6C) 109.473 yes . . .
H(6B) C(6) H(6C) 109.476 yes . . .
C(4) C(7) H(7A) 109.467 yes . . .
C(4) C(7) H(7B) 109.471 yes . . .
C(4) C(7) H(7C) 109.474 yes . . .
H(7A) C(7) H(7B) 109.473 yes . . .
H(7A) C(7) H(7C) 109.476 yes . . .
H(7B) C(7) H(7C) 109.467 yes . . .
C(8) C(9) H(9A) 109.471 yes . . .
C(8) C(9) H(9B) 109.481 yes . . .
C(8) C(9) H(9C) 109.468 yes . . .
H(9A) C(9) H(9B) 109.470 yes . . .
H(9A) C(9) H(9C) 109.469 yes . . .
H(9B) C(9) H(9C) 109.468 yes . . .
C(8) C(10) H(10A) 109.471 yes . . .
C(8) C(10) H(10B) 109.474 yes . . .
C(8) C(10) H(10C) 109.477 yes . . .
H(10A) C(10) H(10B) 109.472 yes . . .
H(10A) C(10) H(10C) 109.465 yes . . .
H(10B) C(10) H(10C) 109.468 yes . . .
C(8) C(11) H(11A) 109.476 yes . . .
C(8) C(11) H(11B) 109.475 yes . . .
C(8) C(11) H(11C) 109.463 yes . . .
H(11A) C(11) H(11B) 109.475 yes . . .
H(11A) C(11) H(11C) 109.473 yes . . .
H(11B) C(11) H(11C) 109.466 yes . . .
P(1) C(12) H(12A) 110.043 yes . . .
P(1) C(12) H(12B) 110.053 yes . . .
C(13) C(12) H(12A) 110.041 yes . . .
C(13) C(12) H(12B) 110.040 yes . . .
H(12A) C(12) H(12B) 108.397 yes . . .
C(13) C(14) H(14) 119.900 yes . . .
C(15) C(14) H(14) 119.902 yes . . .
C(14) C(15) H(15) 120.217 yes . . .
C(16) C(15) H(15) 120.224 yes . . .
C(15) C(16) H(16) 119.523 yes . . .
C(17) C(16) H(16) 119.522 yes . . .
P(2) C(19) H(19A) 110.049 yes . . .
P(2) C(19) H(19B) 110.045 yes . . .
C(17) C(19) H(19A) 110.051 yes . . .
C(17) C(19) H(19B) 110.044 yes . . .
H(19A) C(19) H(19B) 108.395 yes . . .
C(20) C(21) H(21A) 109.467 yes . . .
C(20) C(21) H(21B) 109.477 yes . . .
C(20) C(21) H(21C) 109.470 yes . . .
H(21A) C(21) H(21B) 109.463 yes . . .
H(21A) C(21) H(21C) 109.472 yes . . .
H(21B) C(21) H(21C) 109.478 yes . . .
C(20) C(22) H(22A) 109.480 yes . . .
C(20) C(22) H(22B) 109.467 yes . . .
C(20) C(22) H(22C) 109.473 yes . . .
H(22A) C(22) H(22B) 109.463 yes . . .
H(22A) C(22) H(22C) 109.479 yes . . .
H(22B) C(22) H(22C) 109.465 yes . . .
C(20) C(23) H(23A) 109.473 yes . . .
C(20) C(23) H(23B) 109.480 yes . . .
C(20) C(23) H(23C) 109.464 yes . . .
H(23A) C(23) H(23B) 109.478 yes . . .
H(23A) C(23) H(23C) 109.464 yes . . .
H(23B) C(23) H(23C) 109.468 yes . . .
C(24) C(25) H(25A) 109.468 yes . . .
C(24) C(25) H(25B) 109.465 yes . . .
C(24) C(25) H(25C) 109.470 yes . . .
H(25A) C(25) H(25B) 109.469 yes . . .
H(25A) C(25) H(25C) 109.475 yes . . .
H(25B) C(25) H(25C) 109.480 yes . . .
C(24) C(26) H(26A) 109.468 yes . . .
C(24) C(26) H(26B) 109.478 yes . . .
C(24) C(26) H(26C) 109.469 yes . . .
H(26A) C(26) H(26B) 109.476 yes . . .
H(26A) C(26) H(26C) 109.467 yes . . .
H(26B) C(26) H(26C) 109.469 yes . . .
C(24) C(27) H(27A) 109.471 yes . . .
C(24) C(27) H(27B) 109.470 yes . . .
C(24) C(27) H(27C) 109.480 yes . . .
H(27A) C(27) H(27B) 109.463 yes . . .
H(27A) C(27) H(27C) 109.471 yes . . .
H(27B) C(27) H(27C) 109.473 yes . . .
Ni(2) C(28) H(28A) 106.849 yes . . .
Ni(2) C(28) H(28B) 106.846 yes . . .
C(29) C(28) H(28A) 106.836 yes . . .
C(29) C(28) H(28B) 106.837 yes . . .
H(28A) C(28) H(28B) 106.667 yes . . .
C(28) C(29) H(29) 114.319 yes . . .
C(30) C(29) H(29) 114.331 yes . . .
C(29) C(30) H(30A) 120.004 yes . . .
C(29) C(30) H(30B) 120.001 yes . . .
H(30A) C(30) H(30B) 119.995 yes . . .
C(31) C(32) H(32A) 109.474 yes . . .
C(31) C(32) H(32B) 109.470 yes . . .
C(31) C(32) H(32C) 109.471 yes . . .
H(32A) C(32) H(32B) 109.476 yes . . .
H(32A) C(32) H(32C) 109.475 yes . . .
H(32B) C(32) H(32C) 109.462 yes . . .
C(31) C(33) H(33A) 109.462 yes . . .
C(31) C(33) H(33B) 109.475 yes . . .
C(31) C(33) H(33C) 109.471 yes . . .
H(33A) C(33) H(33B) 109.475 yes . . .
H(33A) C(33) H(33C) 109.471 yes . . .
H(33B) C(33) H(33C) 109.473 yes . . .
C(31) C(34) H(34A) 109.469 yes . . .
C(31) C(34) H(34B) 109.470 yes . . .
C(31) C(34) H(34C) 109.465 yes . . .
H(34A) C(34) H(34B) 109.475 yes . . .
H(34A) C(34) H(34C) 109.473 yes . . .
H(34B) C(34) H(34C) 109.476 yes . . .
C(35) C(36) H(36A) 109.472 yes . . .
C(35) C(36) H(36B) 109.465 yes . . .
C(35) C(36) H(36C) 109.475 yes . . .
H(36A) C(36) H(36B) 109.466 yes . . .
H(36A) C(36) H(36C) 109.475 yes . . .
H(36B) C(36) H(36C) 109.474 yes . . .
C(35) C(37) H(37A) 109.473 yes . . .
C(35) C(37) H(37B) 109.473 yes . . .
C(35) C(37) H(37C) 109.473 yes . . .
H(37A) C(37) H(37B) 109.478 yes . . .
H(37A) C(37) H(37C) 109.467 yes . . .
H(37B) C(37) H(37C) 109.463 yes . . .
C(35) C(38) H(38A) 109.465 yes . . .
C(35) C(38) H(38B) 109.471 yes . . .
C(35) C(38) H(38C) 109.475 yes . . .
H(38A) C(38) H(38B) 109.469 yes . . .
H(38A) C(38) H(38C) 109.474 yes . . .
H(38B) C(38) H(38C) 109.472 yes . . .
P(3) C(39) H(39A) 110.225 yes . . .
P(3) C(39) H(39B) 110.234 yes . . .
C(40) C(39) H(39A) 110.229 yes . . .
C(40) C(39) H(39B) 110.235 yes . . .
H(39A) C(39) H(39B) 108.511 yes . . .
C(40) C(41) H(41) 119.810 yes . . .
C(42) C(41) H(41) 119.810 yes . . .
C(41) C(42) H(42) 120.345 yes . . .
C(43) C(42) H(42) 120.333 yes . . .
C(42) C(43) H(43) 119.498 yes . . .
C(44) C(43) H(43) 119.510 yes . . .
P(4) C(46) H(46A) 110.080 yes . . .
P(4) C(46) H(46B) 110.075 yes . . .
C(44) C(46) H(46A) 110.065 yes . . .
C(44) C(46) H(46B) 110.069 yes . . .
H(46A) C(46) H(46B) 108.409 yes . . .
C(47) C(48) H(48A) 109.471 yes . . .
C(47) C(48) H(48B) 109.472 yes . . .
C(47) C(48) H(48C) 109.468 yes . . .
H(48A) C(48) H(48B) 109.476 yes . . .
H(48A) C(48) H(48C) 109.479 yes . . .
H(48B) C(48) H(48C) 109.461 yes . . .
C(47) C(49) H(49A) 109.473 yes . . .
C(47) C(49) H(49B) 109.464 yes . . .
C(47) C(49) H(49C) 109.467 yes . . .
H(49A) C(49) H(49B) 109.476 yes . . .
H(49A) C(49) H(49C) 109.477 yes . . .
H(49B) C(49) H(49C) 109.469 yes . . .
C(47) C(50) H(50A) 109.462 yes . . .
C(47) C(50) H(50B) 109.466 yes . . .
C(47) C(50) H(50C) 109.460 yes . . .
H(50A) C(50) H(50B) 109.477 yes . . .
H(50A) C(50) H(50C) 109.483 yes . . .
H(50B) C(50) H(50C) 109.478 yes . . .
C(51) C(52) H(52A) 109.474 yes . . .
C(51) C(52) H(52B) 109.471 yes . . .
C(51) C(52) H(52C) 109.477 yes . . .
H(52A) C(52) H(52B) 109.472 yes . . .
H(52A) C(52) H(52C) 109.468 yes . . .
H(52B) C(52) H(52C) 109.464 yes . . .
C(51) C(53) H(53A) 109.472 yes . . .
C(51) C(53) H(53B) 109.475 yes . . .
C(51) C(53) H(53C) 109.471 yes . . .
H(53A) C(53) H(53B) 109.475 yes . . .
H(53A) C(53) H(53C) 109.468 yes . . .
H(53B) C(53) H(53C) 109.467 yes . . .
C(51) C(54) H(54A) 109.474 yes . . .
C(51) C(54) H(54B) 109.467 yes . . .
C(51) C(54) H(54C) 109.463 yes . . .
H(54A) C(54) H(54B) 109.487 yes . . .
H(54A) C(54) H(54C) 109.470 yes . . .
H(54B) C(54) H(54C) 109.467 yes . . .

loop_
_geom_bond_atom_site_label_1
_geom_bond_atom_site_label_2
_geom_bond_distance
_geom_bond_publ_flag
_geom_bond_site_symmetry_1
_geom_bond_site_symmetry_2
Ni(1) P(1) 2.2274(16) yes . .
Ni(1) P(2) 2.2049(17) yes . .
Ni(1) C(1) 2.094(5) yes . .
Ni(1) C(18) 1.963(6) yes . .
Ni(2) P(3) 2.1861(16) yes . .
Ni(2) P(4) 2.2232(18) yes . .
Ni(2) C(28) 2.071(6) yes . .
Ni(2) C(45) 1.981(6) yes . .
P(1) C(4) 1.903(7) yes . .
P(1) C(8) 1.895(4) yes . .
P(1) C(12) 1.845(7) yes . .
P(2) C(19) 1.833(6) yes . .
P(2) C(20) 1.896(6) yes . .
P(2) C(24) 1.891(7) yes . .
P(3) C(31) 1.905(7) yes . .
P(3) C(35) 1.896(4) yes . .
P(3) C(39) 1.846(5) yes . .
P(4) C(46) 1.852(8) yes . .
P(4) C(47) 1.901(5) yes . .
P(4) C(51) 1.902(6) yes . .
C(1) C(2) 1.398(12) yes . .
C(2) C(3) 1.337(11) yes . .
C(4) C(5) 1.501(12) yes . .
C(4) C(6) 1.528(10) yes . .
C(4) C(7) 1.508(8) yes . .
C(8) C(9) 1.543(8) yes . .
C(8) C(10) 1.544(10) yes . .
C(8) C(11) 1.528(10) yes . .
C(12) C(13) 1.493(8) yes . .
C(13) C(14) 1.398(9) yes . .
C(13) C(18) 1.415(7) yes . .
C(14) C(15) 1.374(9) yes . .
C(15) C(16) 1.365(9) yes . .
C(16) C(17) 1.394(10) yes . .
C(17) C(18) 1.422(8) yes . .
C(17) C(19) 1.510(8) yes . .
C(20) C(21) 1.538(9) yes . .
C(20) C(22) 1.551(9) yes . .
C(20) C(23) 1.521(10) yes . .
C(24) C(25) 1.537(10) yes . .
C(24) C(26) 1.533(8) yes . .
C(24) C(27) 1.536(9) yes . .
C(28) C(29) 1.393(9) yes . .
C(29) C(30) 1.331(13) yes . .
C(31) C(32) 1.526(7) yes . .
C(31) C(33) 1.545(9) yes . .
C(31) C(34) 1.525(9) yes . .
C(35) C(36) 1.539(11) yes . .
C(35) C(37) 1.542(8) yes . .
C(35) C(38) 1.536(9) yes . .
C(39) C(40) 1.499(10) yes . .
C(40) C(41) 1.395(9) yes . .
C(40) C(45) 1.406(7) yes . .
C(41) C(42) 1.373(11) yes . .
C(42) C(43) 1.378(9) yes . .
C(43) C(44) 1.391(9) yes . .
C(44) C(45) 1.416(9) yes . .
C(44) C(46) 1.494(8) yes . .
C(47) C(48) 1.506(10) yes . .
C(47) C(49) 1.505(12) yes . .
C(47) C(50) 1.510(15) yes . .
C(51) C(52) 1.535(8) yes . .
C(51) C(53) 1.534(11) yes . .
C(51) C(54) 1.545(12) yes . .
C(1) H(1A) 0.980 yes . .
C(1) H(1B) 0.980 yes . .
C(2) H(2) 0.940 yes . .
C(3) H(3A) 0.940 yes . .
C(3) H(3B) 0.940 yes . .
C(5) H(5A) 0.970 yes . .
C(5) H(5B) 0.970 yes . .
C(5) H(5C) 0.970 yes . .
C(6) H(6A) 0.970 yes . .
C(6) H(6B) 0.970 yes . .
C(6) H(6C) 0.970 yes . .
C(7) H(7A) 0.970 yes . .
C(7) H(7B) 0.970 yes . .
C(7) H(7C) 0.970 yes . .
C(9) H(9A) 0.970 yes . .
C(9) H(9B) 0.970 yes . .
C(9) H(9C) 0.970 yes . .
C(10) H(10A) 0.970 yes . .
C(10) H(10B) 0.970 yes . .
C(10) H(10C) 0.970 yes . .
C(11) H(11A) 0.970 yes . .
C(11) H(11B) 0.970 yes . .
C(11) H(11C) 0.970 yes . .
C(12) H(12A) 0.980 yes . .
C(12) H(12B) 0.980 yes . .
C(14) H(14) 0.940 yes . .
C(15) H(15) 0.940 yes . .
C(16) H(16) 0.940 yes . .
C(19) H(19A) 0.980 yes . .
C(19) H(19B) 0.980 yes . .
C(21) H(21A) 0.970 yes . .
C(21) H(21B) 0.970 yes . .
C(21) H(21C) 0.970 yes . .
C(22) H(22A) 0.970 yes . .
C(22) H(22B) 0.970 yes . .
C(22) H(22C) 0.970 yes . .
C(23) H(23A) 0.970 yes . .
C(23) H(23B) 0.970 yes . .
C(23) H(23C) 0.970 yes . .
C(25) H(25A) 0.970 yes . .
C(25) H(25B) 0.970 yes . .
C(25) H(25C) 0.970 yes . .
C(26) H(26A) 0.970 yes . .
C(26) H(26B) 0.970 yes . .
C(26) H(26C) 0.970 yes . .
C(27) H(27A) 0.970 yes . .
C(27) H(27B) 0.970 yes . .
C(27) H(27C) 0.970 yes . .
C(28) H(28A) 0.980 yes . .
C(28) H(28B) 0.980 yes . .
C(29) H(29) 0.940 yes . .
C(30) H(30A) 0.940 yes . .
C(30) H(30B) 0.940 yes . .
C(32) H(32A) 0.970 yes . .
C(32) H(32B) 0.970 yes . .
C(32) H(32C) 0.970 yes . .
C(33) H(33A) 0.970 yes . .
C(33) H(33B) 0.970 yes . .
C(33) H(33C) 0.970 yes . .
C(34) H(34A) 0.970 yes . .
C(34) H(34B) 0.970 yes . .
C(34) H(34C) 0.970 yes . .
C(36) H(36A) 0.970 yes . .
C(36) H(36B) 0.970 yes . .
C(36) H(36C) 0.970 yes . .
C(37) H(37A) 0.970 yes . .
C(37) H(37B) 0.970 yes . .
C(37) H(37C) 0.970 yes . .
C(38) H(38A) 0.970 yes . .
C(38) H(38B) 0.970 yes . .
C(38) H(38C) 0.970 yes . .
C(39) H(39A) 0.980 yes . .
C(39) H(39B) 0.980 yes . .
C(41) H(41) 0.940 yes . .
C(42) H(42) 0.940 yes . .
C(43) H(43) 0.940 yes . .
C(46) H(46A) 0.980 yes . .
C(46) H(46B) 0.980 yes . .
C(48) H(48A) 0.970 yes . .
C(48) H(48B) 0.970 yes . .
C(48) H(48C) 0.970 yes . .
C(49) H(49A) 0.970 yes . .
C(49) H(49B) 0.970 yes . .
C(49) H(49C) 0.970 yes . .
C(50) H(50A) 0.970 yes . .
C(50) H(50B) 0.970 yes . .
C(50) H(50C) 0.970 yes . .
C(52) H(52A) 0.970 yes . .
C(52) H(52B) 0.970 yes . .
C(52) H(52C) 0.970 yes . .
C(53) H(53A) 0.970 yes . .
C(53) H(53B) 0.970 yes . .
C(53) H(53C) 0.970 yes . .
C(54) H(54A) 0.970 yes . .
C(54) H(54B) 0.970 yes . .
C(54) H(54C) 0.970 yes . .

loop_
_geom_contact_atom_site_label_1
_geom_contact_atom_site_label_2
_geom_contact_distance
_geom_contact_publ_flag
_geom_contact_site_symmetry_1
_geom_contact_site_symmetry_2
Ni(1) C(23) 3.531(6) yes . .
Ni(2) C(32) 3.563(7) yes . .
Ni(2) C(48) 3.550(7) yes . .
C(1) C(26) 3.506(10) yes . .
C(2) C(5) 3.327(11) yes . .
C(2) C(10) 3.583(8) yes . .
C(4) C(10) 3.600(6) yes . .
C(6) C(8) 3.461(10) yes . .
C(6) C(9) 3.313(10) yes . .
C(6) C(12) 3.468(13) yes . .
C(7) C(12) 3.127(9) yes . .
C(7) C(13) 3.307(11) yes . .
C(7) C(18) 3.471(11) yes . .
C(9) C(12) 3.153(8) yes . .
C(11) C(12) 3.295(7) yes . .
C(13) C(16) 2.751(9) yes . .
C(14) C(17) 2.760(8) yes . .
C(15) C(18) 2.854(9) yes . .
C(17) C(25) 3.349(8) yes . .
C(18) C(25) 3.541(9) yes . .
C(19) C(22) 3.057(9) yes . .
C(19) C(23) 3.408(12) yes . .
C(19) C(25) 3.169(8) yes . .
C(19) C(27) 3.452(9) yes . .
C(20) C(27) 3.445(11) yes . .
C(21) C(24) 3.449(11) yes . .
C(21) C(26) 3.477(9) yes . .
C(22) C(27) 3.429(10) yes . .
C(28) C(37) 3.432(7) yes . .
C(28) C(53) 3.580(11) yes . .
C(29) C(50) 3.394(11) yes . .
C(29) C(53) 3.581(13) yes . .
C(31) C(38) 3.439(8) yes . .
C(32) C(39) 3.385(10) yes . .
C(33) C(35) 3.509(11) yes . .
C(33) C(37) 3.548(10) yes . .
C(34) C(38) 3.401(9) yes . .
C(34) C(39) 3.058(12) yes . .
C(36) C(39) 3.163(7) yes . .
C(36) C(40) 3.327(6) yes . .
C(36) C(45) 3.479(6) yes . .
C(38) C(39) 3.472(7) yes . .
C(40) C(43) 2.753(10) yes . .
C(41) C(44) 2.767(8) yes . .
C(42) C(45) 2.837(9) yes . .
C(44) C(48) 3.375(11) yes . .
C(45) C(48) 3.464(9) yes . .
C(46) C(48) 3.233(11) yes . .
C(46) C(49) 3.320(10) yes . .
C(46) C(52) 3.258(7) yes . .
C(46) C(54) 3.166(9) yes . .
C(49) C(51) 3.576(8) yes . .
C(49) C(54) 3.371(10) yes . .
C(50) C(53) 3.563(10) yes . .
C(3) C(21) 3.501(10) yes . 2_767
C(21) C(3) 3.501(10) yes . 2_767
Ni(1) H(2) 3.3184 yes . .
Ni(1) H(5B) 3.2254 yes . .
Ni(1) H(7A) 3.1597 yes . .
Ni(1) H(11C) 3.1387 yes . .
Ni(1) H(23A) 3.0711 yes . .
Ni(1) H(23B) 3.4912 yes . .
Ni(1) H(25A) 3.0780 yes . .
Ni(1) H(26C) 3.2284 yes . .
Ni(2) H(29) 3.3407 yes . .
Ni(2) H(32B) 3.5828 yes . .
Ni(2) H(32C) 3.0652 yes . .
Ni(2) H(36B) 2.9638 yes . .
Ni(2) H(37C) 3.1498 yes . .
Ni(2) H(48C) 2.9685 yes . .
Ni(2) H(50C) 3.4255 yes . .
Ni(2) H(52C) 3.1247 yes . .
P(1) H(1A) 3.2910 yes . .
P(1) H(2) 3.3631 yes . .
P(1) H(5B) 2.9087 yes . .
P(1) H(5C) 2.9626 yes . .
P(1) H(6A) 3.0221 yes . .
P(1) H(6C) 3.0458 yes . .
P(1) H(7A) 2.8639 yes . .
P(1) H(7C) 2.8873 yes . .
P(1) H(9B) 3.0132 yes . .
P(1) H(9C) 3.0546 yes . .
P(1) H(10B) 3.0420 yes . .
P(1) H(10C) 2.9394 yes . .
P(1) H(11A) 2.8719 yes . .
P(1) H(11C) 2.8297 yes . .
P(2) H(1B) 2.8467 yes . .
P(2) H(21A) 2.9693 yes . .
P(2) H(21C) 3.0258 yes . .
P(2) H(22B) 2.9827 yes . .
P(2) H(22C) 3.0594 yes . .
P(2) H(23A) 2.8416 yes . .
P(2) H(23B) 2.8078 yes . .
P(2) H(25A) 2.8160 yes . .
P(2) H(25C) 2.9166 yes . .
P(2) H(26A) 3.0126 yes . .
P(2) H(26C) 2.8990 yes . .
P(2) H(27B) 3.0710 yes . .
P(2) H(27C) 2.9932 yes . .
P(3) H(28A) 2.7886 yes . .
P(3) H(32B) 2.8317 yes . .
P(3) H(32C) 2.8182 yes . .
P(3) H(33A) 3.0563 yes . .
P(3) H(33C) 2.9732 yes . .
P(3) H(34A) 2.9674 yes . .
P(3) H(34C) 3.0407 yes . .
P(3) H(36B) 2.7091 yes . .
P(3) H(36C) 3.0490 yes . .
P(3) H(37B) 2.9974 yes . .
P(3) H(37C) 2.9143 yes . .
P(3) H(38A) 3.0430 yes . .
P(3) H(38C) 2.9993 yes . .
P(4) H(28B) 3.2784 yes . .
P(4) H(29) 3.3835 yes . .
P(4) H(48A) 2.8711 yes . .
P(4) H(48C) 2.8183 yes . .
P(4) H(49B) 2.9957 yes . .
P(4) H(49C) 3.0338 yes . .
P(4) H(50B) 3.0250 yes . .
P(4) H(50C) 2.9222 yes . .
P(4) H(52B) 2.8387 yes . .
P(4) H(52C) 2.8383 yes . .
P(4) H(53B) 2.9590 yes . .
P(4) H(53C) 3.0396 yes . .
P(4) H(54A) 2.9693 yes . .
P(4) H(54C) 3.0581 yes . .
C(1) H(3A) 2.7344 yes . .
C(1) H(3B) 3.3035 yes . .
C(1) H(5B) 3.3419 yes . .
C(1) H(10C) 2.7977 yes . .
C(1) H(11C) 3.0460 yes . .
C(1) H(21A) 2.9526 yes . .
C(1) H(23A) 3.0224 yes . .
C(1) H(26A) 3.4902 yes . .
C(1) H(26C) 2.8180 yes . .
C(2) H(5B) 2.7132 yes . .
C(2) H(5C) 3.0866 yes . .
C(2) H(10C) 2.7166 yes . .
C(2) H(21A) 3.2887 yes . .
C(2) H(23A) 2.9321 yes . .
C(3) H(1A) 3.1065 yes . .
C(3) H(1B) 2.5785 yes . .
C(3) H(5B) 3.2428 yes . .
C(3) H(21A) 3.0379 yes . .
C(3) H(23A) 2.7960 yes . .
C(4) H(9C) 3.2885 yes . .
C(4) H(10B) 3.2294 yes . .
C(4) H(12B) 2.8340 yes . .
C(5) H(2) 2.7366 yes . .
C(5) H(6A) 3.2916 yes . .
C(5) H(6B) 2.6139 yes . .
C(5) H(6C) 2.6471 yes . .
C(5) H(7A) 2.6406 yes . .
C(5) H(7B) 2.6192 yes . .
C(5) H(7C) 3.2882 yes . .
C(5) H(10B) 3.1102 yes . .
C(5) H(10C) 3.5531 yes . .
C(6) H(5A) 2.6034 yes . .
C(6) H(5B) 3.2969 yes . .
C(6) H(5C) 2.6441 yes . .
C(6) H(7A) 3.2927 yes . .
C(6) H(7B) 2.5986 yes . .
C(6) H(7C) 2.6314 yes . .
C(6) H(9B) 3.5800 yes . .
C(6) H(9C) 2.5947 yes . .
C(6) H(10B) 3.2665 yes . .
C(6) H(12B) 2.9935 yes . .
C(7) H(5A) 2.6175 yes . .
C(7) H(5B) 2.6387 yes . .
C(7) H(5C) 3.2896 yes . .
C(7) H(6A) 2.6257 yes . .
C(7) H(6B) 2.6143 yes . .
C(7) H(6C) 3.2890 yes . .
C(7) H(12B) 2.9040 yes . .
C(8) H(1A) 3.3217 yes . .
C(8) H(5C) 3.4524 yes . .
C(8) H(6A) 3.5673 yes . .
C(8) H(6C) 3.0736 yes . .
C(8) H(12A) 2.7669 yes . .
C(8) H(12B) 3.2904 yes . .
C(9) H(6A) 3.1371 yes . .
C(9) H(6C) 2.8220 yes . .
C(9) H(10A) 2.6742 yes . .
C(9) H(10B) 2.6734 yes . .
C(9) H(10C) 3.3429 yes . .
C(9) H(11A) 2.6615 yes . .
C(9) H(11B) 2.6580 yes . .
C(9) H(11C) 3.3315 yes . .
C(9) H(12A) 2.8862 yes . .
C(9) H(12B) 3.1784 yes . .
C(10) H(1A) 3.0896 yes . .
C(10) H(2) 2.8725 yes . .
C(10) H(5C) 2.9351 yes . .
C(10) H(6C) 3.2129 yes . .
C(10) H(9A) 2.6558 yes . .
C(10) H(9B) 3.3426 yes . .
C(10) H(9C) 2.6916 yes . .
C(10) H(11A) 3.3386 yes . .
C(10) H(11B) 2.6506 yes . .
C(10) H(11C) 2.6923 yes . .
C(11) H(1A) 3.1350 yes . .
C(11) H(9A) 2.6616 yes . .
C(11) H(9B) 2.6656 yes . .
C(11) H(9C) 3.3285 yes . .
C(11) H(10A) 2.6527 yes . .
C(11) H(10B) 3.3354 yes . .
C(11) H(10C) 2.6984 yes . .
C(11) H(12A) 2.8293 yes . .
C(12) H(6A) 3.0489 yes . .
C(12) H(7A) 3.3463 yes . .
C(12) H(7C) 2.6410 yes . .
C(12) H(9B) 2.6815 yes . .
C(12) H(9C) 3.4249 yes . .
C(12) H(11A) 2.8455 yes . .
C(12) H(14) 2.6645 yes . .
C(13) H(7A) 3.1740 yes . .
C(13) H(7C) 2.7702 yes . .
C(13) H(15) 3.2538 yes . .
C(14) H(7C) 3.3771 yes . .
C(14) H(12A) 2.8431 yes . .
C(14) H(12B) 2.6835 yes . .
C(14) H(16) 3.2145 yes . .
C(16) H(14) 3.2156 yes . .
C(16) H(19A) 2.8970 yes . .
C(16) H(19B) 2.6738 yes . .
C(16) H(25C) 3.3706 yes . .
C(17) H(15) 3.2499 yes . .
C(17) H(25A) 3.1809 yes . .
C(17) H(25C) 2.8493 yes . .
C(18) H(7A) 2.9632 yes . .
C(18) H(7C) 3.2894 yes . .
C(18) H(12A) 3.0179 yes . .
C(18) H(12B) 3.1950 yes . .
C(18) H(14) 3.3083 yes . .
C(18) H(16) 3.3049 yes . .
C(18) H(19A) 3.0252 yes . .
C(18) H(19B) 3.2312 yes . .
C(18) H(25A) 3.0002 yes . .
C(18) H(25C) 3.3869 yes . .
C(19) H(16) 2.6712 yes . .
C(19) H(22B) 2.5751 yes . .
C(19) H(22C) 3.2762 yes . .
C(19) H(23B) 2.9699 yes . .
C(19) H(25A) 3.3457 yes . .
C(19) H(25C) 2.7289 yes . .
C(19) H(27C) 3.0100 yes . .
C(20) H(1B) 3.2357 yes . .
C(20) H(19A) 2.7764 yes . .
C(20) H(19B) 3.3021 yes . .
C(20) H(26A) 3.4302 yes . .
C(20) H(27B) 3.0822 yes . .
C(20) H(27C) 3.5401 yes . .
C(21) H(1B) 2.9170 yes . .
C(21) H(3A) 3.0969 yes . .
C(21) H(22A) 2.6710 yes . .
C(21) H(22B) 3.3395 yes . .
C(21) H(22C) 2.6704 yes . .
C(21) H(23A) 2.6840 yes . .
C(21) H(23B) 3.3458 yes . .
C(21) H(23C) 2.6935 yes . .
C(21) H(26A) 2.7898 yes . .
C(21) H(27B) 3.0068 yes . .
C(22) H(19A) 2.7271 yes . .
C(22) H(19B) 3.1224 yes . .
C(22) H(21A) 3.3418 yes . .
C(22) H(21B) 2.6552 yes . .
C(22) H(21C) 2.6800 yes . .
C(22) H(23A) 3.3389 yes . .
C(22) H(23B) 2.6908 yes . .
C(22) H(23C) 2.6449 yes . .
C(22) H(27B) 2.9950 yes . .
C(22) H(27C) 3.2046 yes . .
C(23) H(1B) 3.5430 yes . .
C(23) H(3A) 3.3135 yes . .
C(23) H(19A) 2.9989 yes . .
C(23) H(21A) 2.6946 yes . .
C(23) H(21B) 2.6911 yes . .
C(23) H(21C) 3.3425 yes . .
C(23) H(22A) 2.6682 yes . .
C(23) H(22B) 2.6818 yes . .
C(23) H(22C) 3.3336 yes . .
C(24) H(1B) 3.4386 yes . .
C(24) H(19B) 2.8438 yes . .
C(24) H(21A) 3.5926 yes . .
C(24) H(21C) 3.0505 yes . .
C(24) H(22C) 3.3873 yes . .
C(25) H(19B) 2.9657 yes . .
C(25) H(26A) 3.3182 yes . .
C(25) H(26B) 2.6227 yes . .
C(25) H(26C) 2.6639 yes . .
C(25) H(27A) 2.6433 yes . .
C(25) H(27B) 3.3353 yes . .
C(25) H(27C) 2.6981 yes . .
C(26) H(1A) 3.5667 yes . .
C(26) H(1B) 2.8499 yes . .
C(26) H(21A) 3.3059 yes . .
C(26) H(21C) 3.0009 yes . .
C(26) H(25A) 2.6779 yes . .
C(26) H(25B) 2.6110 yes . .
C(26) H(25C) 3.3167 yes . .
C(26) H(27A) 2.6845 yes . .
C(26) H(27B) 2.6820 yes . .
C(26) H(27C) 3.3421 yes . .
C(27) H(19B) 2.9738 yes . .
C(27) H(21C) 2.9933 yes . .
C(27) H(22C) 2.7270 yes . .
C(27) H(25A) 3.3355 yes . .
C(27) H(25B) 2.6876 yes . .
C(27) H(25C) 2.6537 yes . .
C(27) H(26A) 2.6823 yes . .
C(27) H(26B) 2.6830 yes . .
C(27) H(26C) 3.3427 yes . .
C(28) H(30A) 2.7307 yes . .
C(28) H(30B) 3.2955 yes . .
C(28) H(32C) 3.0353 yes . .
C(28) H(33C) 2.8659 yes . .
C(28) H(37B) 3.3662 yes . .
C(28) H(37C) 2.7831 yes . .
C(28) H(50C) 3.3051 yes . .
C(28) H(52C) 3.1414 yes . .
C(28) H(53B) 2.7492 yes . .
C(29) H(32C) 3.0218 yes . .
C(29) H(33C) 3.2240 yes . .
C(29) H(50B) 3.4122 yes . .
C(29) H(50C) 2.5969 yes . .
C(29) H(53B) 2.7570 yes . .
C(30) H(28A) 2.5690 yes . .
C(30) H(28B) 3.0965 yes . .
C(30) H(32C) 2.8971 yes . .
C(30) H(33C) 3.0082 yes . .
C(30) H(50C) 3.1521 yes . .
C(31) H(28A) 3.1532 yes . .
C(31) H(37B) 3.4556 yes . .
C(31) H(38A) 3.0518 yes . .
C(31) H(38C) 3.5414 yes . .
C(31) H(39A) 3.3114 yes . .
C(31) H(39B) 2.7805 yes . .
C(32) H(28A) 3.4963 yes . .
C(32) H(30A) 3.3290 yes . .
C(32) H(33A) 3.3449 yes . .
C(32) H(33B) 2.6831 yes . .
C(32) H(33C) 2.6991 yes . .
C(32) H(34A) 2.6648 yes . .
C(32) H(34B) 2.6604 yes . .
C(32) H(34C) 3.3241 yes . .
C(32) H(39B) 2.9673 yes . .
C(33) H(28A) 2.8061 yes . .
C(33) H(30A) 3.0763 yes . .
C(33) H(32A) 2.6743 yes . .
C(33) H(32B) 3.3486 yes . .
C(33) H(32C) 2.6988 yes . .
C(33) H(34A) 3.3339 yes . .
C(33) H(34B) 2.6566 yes . .
C(33) H(34C) 2.6683 yes . .
C(33) H(37B) 2.8520 yes . .
C(33) H(38A) 3.0194 yes . .
C(34) H(32A) 2.6612 yes . .
C(34) H(32B) 2.6643 yes . .
C(34) H(32C) 3.3242 yes . .
C(34) H(33A) 2.6699 yes . .
C(34) H(33B) 2.6649 yes . .
C(34) H(33C) 3.3301 yes . .
C(34) H(38A) 2.9488 yes . .
C(34) H(38C) 3.1876 yes . .
C(34) H(39A) 3.1267 yes . .
C(34) H(39B) 2.7417 yes . .
C(35) H(28A) 3.4077 yes . .
C(35) H(33A) 3.1298 yes . .
C(35) H(34C) 3.3694 yes . .
C(35) H(39A) 2.8630 yes . .
C(36) H(37A) 2.6578 yes . .
C(36) H(37B) 3.3334 yes . .
C(36) H(37C) 2.6677 yes . .
C(36) H(38A) 3.3488 yes . .
C(36) H(38B) 2.6789 yes . .
C(36) H(38C) 2.7001 yes . .
C(36) H(39A) 2.9586 yes . .
C(37) H(28A) 2.8316 yes . .
C(37) H(28B) 3.4063 yes . .
C(37) H(33A) 3.0855 yes . .
C(37) H(33C) 3.3716 yes . .
C(37) H(36A) 2.5360 yes . .
C(37) H(36B) 2.8058 yes . .
C(37) H(36C) 3.3140 yes . .
C(37) H(38A) 2.6952 yes . .
C(37) H(38B) 2.6824 yes . .
C(37) H(38C) 3.3500 yes . .
C(38) H(33A) 3.0454 yes . .
C(38) H(34C) 2.6905 yes . .
C(38) H(36A) 2.8202 yes . .
C(38) H(36B) 3.3315 yes . .
C(38) H(36C) 2.5754 yes . .
C(38) H(37A) 2.6860 yes . .
C(38) H(37B) 2.6948 yes . .
C(38) H(37C) 3.3489 yes . .
C(38) H(39A) 3.0078 yes . .
C(39) H(32B) 2.9473 yes . .
C(39) H(34A) 2.5646 yes . .
C(39) H(34C) 3.2864 yes . .
C(39) H(36B) 3.1335 yes . .
C(39) H(36C) 2.8813 yes . .
C(39) H(38C) 3.0402 yes . .
C(39) H(41) 2.6562 yes . .
C(40) H(36B) 2.9244 yes . .
C(40) H(36C) 3.0507 yes . .
C(40) H(42) 3.2525 yes . .
C(41) H(36C) 3.5958 yes . .
C(41) H(39A) 2.6743 yes . .
C(41) H(39B) 2.8570 yes . .
C(41) H(43) 3.2214 yes . .
C(43) H(41) 3.2240 yes . .
C(43) H(46A) 2.6676 yes . .
C(43) H(46B) 2.8573 yes . .
C(43) H(48A) 3.3765 yes . .
C(44) H(36B) 3.5337 yes . .
C(44) H(42) 3.2580 yes . .
C(44) H(48A) 2.7604 yes . .
C(44) H(48C) 3.3632 yes . .
C(45) H(36B) 2.7511 yes . .
C(45) H(36C) 3.5641 yes . .
C(45) H(39A) 3.2065 yes . .
C(45) H(39B) 3.0261 yes . .
C(45) H(41) 3.2917 yes . .
C(45) H(43) 3.2892 yes . .
C(45) H(46A) 3.2162 yes . .
C(45) H(46B) 3.0315 yes . .
C(45) H(48A) 3.1486 yes . .
C(45) H(48C) 3.0524 yes . .
C(46) H(43) 2.6534 yes . .
C(46) H(48A) 2.7608 yes . .
C(46) H(48C) 3.5058 yes . .
C(46) H(49B) 2.8599 yes . .
C(46) H(52B) 2.7722 yes . .
C(46) H(54A) 2.6602 yes . .
C(46) H(54C) 3.4855 yes . .
C(47) H(46A) 2.8270 yes . .
C(47) H(53C) 3.2873 yes . .
C(47) H(54C) 3.2777 yes . .
C(48) H(46A) 3.0794 yes . .
C(48) H(49A) 2.6082 yes . .
C(48) H(49B) 2.6173 yes . .
C(48) H(49C) 3.2800 yes . .
C(48) H(50A) 2.5938 yes . .
C(48) H(50B) 3.2832 yes . .
C(48) H(50C) 2.6414 yes . .
C(49) H(46A) 2.7994 yes . .
C(49) H(48A) 2.6154 yes . .
C(49) H(48B) 2.6110 yes . .
C(49) H(48C) 3.2798 yes . .
C(49) H(50A) 2.6096 yes . .
C(49) H(50B) 2.6190 yes . .
C(49) H(50C) 3.2811 yes . .
C(49) H(54A) 3.4869 yes . .
C(49) H(54C) 2.7147 yes . .
C(50) H(29) 2.7645 yes . .
C(50) H(48A) 3.2840 yes . .
C(50) H(48B) 2.5898 yes . .
C(50) H(48C) 2.6435 yes . .
C(50) H(49A) 2.5892 yes . .
C(50) H(49B) 3.2817 yes . .
C(50) H(49C) 2.6373 yes . .
C(50) H(53B) 3.5969 yes . .
C(50) H(53C) 2.9661 yes . .
C(51) H(28B) 3.3203 yes . .
C(51) H(46A) 3.3243 yes . .
C(51) H(46B) 2.7835 yes . .
C(51) H(49C) 3.1822 yes . .
C(51) H(50B) 3.3772 yes . .
C(52) H(28B) 3.2204 yes . .
C(52) H(46B) 2.7833 yes . .
C(52) H(53A) 2.6674 yes . .
C(52) H(53B) 2.6799 yes . .
C(52) H(53C) 3.3368 yes . .
C(52) H(54A) 2.6839 yes . .
C(52) H(54B) 2.6658 yes . .
C(52) H(54C) 3.3394 yes . .
C(53) H(28B) 3.0142 yes . .
C(53) H(29) 2.8904 yes . .
C(53) H(49C) 3.5660 yes . .
C(53) H(50B) 2.9156 yes . .
C(53) H(52A) 2.6696 yes . .
C(53) H(52B) 3.3367 yes . .
C(53) H(52C) 2.6782 yes . .
C(53) H(54A) 3.3521 yes . .
C(53) H(54B) 2.6938 yes . .
C(53) H(54C) 2.6986 yes . .
C(54) H(46A) 3.2033 yes . .
C(54) H(46B) 2.9040 yes . .
C(54) H(49B) 3.3523 yes . .
C(54) H(49C) 2.7748 yes . .
C(54) H(52A) 2.6684 yes . .
C(54) H(52B) 2.6761 yes . .
C(54) H(52C) 3.3416 yes . .
C(54) H(53A) 2.6861 yes . .
C(54) H(53B) 3.3545 yes . .
C(54) H(53C) 2.7009 yes . .
H(1A) H(2) 2.2238 yes . .
H(1A) H(3A) 3.4326 yes . .
H(1A) H(10C) 2.2524 yes . .
H(1A) H(11C) 2.3122 yes . .
H(1A) H(26C) 2.7128 yes . .
H(1B) H(2) 2.7367 yes . .
H(1B) H(3A) 2.4774 yes . .
H(1B) H(3B) 3.4979 yes . .
H(1B) H(21A) 2.1133 yes . .
H(1B) H(21C) 3.2625 yes . .
H(1B) H(23A) 2.9185 yes . .
H(1B) H(26A) 2.6429 yes . .
H(1B) H(26C) 2.3434 yes . .
H(2) H(3A) 2.7587 yes . .
H(2) H(3B) 2.1968 yes . .
H(2) H(5A) 3.5063 yes . .
H(2) H(5B) 2.3629 yes . .
H(2) H(5C) 2.2963 yes . .
H(2) H(10B) 2.9051 yes . .
H(2) H(10C) 2.0964 yes . .
H(2) H(23A) 3.5784 yes . .
H(3A) H(21A) 2.2957 yes . .
H(3A) H(21B) 3.2026 yes . .
H(3A) H(23A) 2.5697 yes . .
H(3A) H(23C) 3.4248 yes . .
H(3B) H(5B) 3.3141 yes . .
H(3B) H(23A) 3.3923 yes . .
H(5A) H(6A) 3.4873 yes . .
H(5A) H(6B) 2.3946 yes . .
H(5A) H(6C) 2.8987 yes . .
H(5A) H(7A) 2.9096 yes . .
H(5A) H(7B) 2.4175 yes . .
H(5A) H(7C) 3.5011 yes . .
H(5B) H(6B) 3.4984 yes . .
H(5B) H(6C) 3.5428 yes . .
H(5B) H(7A) 2.4633 yes . .
H(5B) H(7B) 2.9091 yes . .
H(5B) H(7C) 3.5275 yes . .
H(5B) H(23A) 3.1886 yes . .
H(5C) H(6A) 3.5341 yes . .
H(5C) H(6B) 2.9091 yes . .
H(5C) H(6C) 2.4738 yes . .
H(5C) H(7A) 3.5301 yes . .
H(5C) H(7B) 3.5039 yes . .
H(5C) H(10B) 2.3171 yes . .
H(5C) H(10C) 2.8792 yes . .
H(6A) H(7A) 3.5235 yes . .
H(6A) H(7B) 2.8765 yes . .
H(6A) H(7C) 2.4437 yes . .
H(6A) H(9B) 3.1523 yes . .
H(6A) H(9C) 2.4751 yes . .
H(6A) H(12B) 2.3673 yes . .
H(6B) H(7A) 3.4995 yes . .
H(6B) H(7B) 2.3963 yes . .
H(6B) H(7C) 2.9076 yes . .
H(6B) H(9C) 3.4305 yes . .
H(6C) H(7B) 3.4891 yes . .
H(6C) H(7C) 3.5197 yes . .
H(6C) H(9A) 3.5052 yes . .
H(6C) H(9B) 3.3131 yes . .
H(6C) H(9C) 2.0037 yes . .
H(6C) H(10B) 2.5292 yes . .
H(6C) H(12B) 3.4791 yes . .
H(7A) H(12B) 3.3704 yes . .
H(7C) H(12A) 3.5943 yes . .
H(7C) H(12B) 2.2442 yes . .
H(7C) H(14) 3.5706 yes . .
H(9A) H(10A) 2.4664 yes . .
H(9A) H(10B) 2.9196 yes . .
H(9A) H(10C) 3.5484 yes . .
H(9A) H(11A) 2.9355 yes . .
H(9A) H(11B) 2.4679 yes . .
H(9A) H(11C) 3.5504 yes . .
H(9B) H(10A) 3.5535 yes . .
H(9B) H(10B) 3.5695 yes . .
H(9B) H(11A) 2.4759 yes . .
H(9B) H(11B) 2.9361 yes . .
H(9B) H(11C) 3.5551 yes . .
H(9B) H(12A) 2.2466 yes . .
H(9B) H(12B) 2.6493 yes . .
H(9C) H(10A) 2.9734 yes . .
H(9C) H(10B) 2.5037 yes . .
H(9C) H(10C) 3.5752 yes . .
H(9C) H(11A) 3.5492 yes . .
H(9C) H(11B) 3.5447 yes . .
H(9C) H(12A) 3.3929 yes . .
H(9C) H(12B) 3.2201 yes . .
H(10A) H(11A) 3.5358 yes . .
H(10A) H(11B) 2.4409 yes . .
H(10A) H(11C) 2.9458 yes . .
H(10B) H(11B) 3.5302 yes . .
H(10B) H(11C) 3.5834 yes . .
H(10C) H(11A) 3.5900 yes . .
H(10C) H(11B) 2.9517 yes . .
H(10C) H(11C) 2.5345 yes . .
H(11A) H(12A) 2.1711 yes . .
H(11A) H(12B) 3.5582 yes . .
H(11B) H(12A) 3.5839 yes . .
H(11C) H(12A) 3.3143 yes . .
H(11C) H(26C) 3.4330 yes . .
H(12A) H(14) 2.8643 yes . .
H(12B) H(14) 2.5702 yes . .
H(14) H(15) 2.3159 yes . .
H(15) H(16) 2.3014 yes . .
H(16) H(19A) 2.9333 yes . .
H(16) H(19B) 2.5345 yes . .
H(16) H(25C) 3.5207 yes . .
H(19A) H(22A) 3.4972 yes . .
H(19A) H(22B) 2.0394 yes . .
H(19A) H(22C) 3.1746 yes . .
H(19A) H(23A) 3.5797 yes . .
H(19A) H(23B) 2.3834 yes . .
H(19A) H(27C) 3.5686 yes . .
H(19B) H(22B) 2.6391 yes . .
H(19B) H(22C) 3.0758 yes . .
H(19B) H(25A) 3.3944 yes . .
H(19B) H(25C) 2.3454 yes . .
H(19B) H(27B) 3.4794 yes . .
H(19B) H(27C) 2.3284 yes . .
H(21A) H(22A) 3.5546 yes . .
H(21A) H(22C) 3.5657 yes . .
H(21A) H(23A) 2.5095 yes . .
H(21A) H(23B) 3.5762 yes . .
H(21A) H(23C) 2.9800 yes . .
H(21A) H(26A) 2.6101 yes . .
H(21A) H(26C) 3.4290 yes . .
H(21A) H(27B) 3.5879 yes . .
H(21B) H(22A) 2.4656 yes . .
H(21B) H(22B) 3.5464 yes . .
H(21B) H(22C) 2.9227 yes . .
H(21B) H(23A) 2.9605 yes . .
H(21B) H(23B) 3.5782 yes . .
H(21B) H(23C) 2.5159 yes . .
H(21C) H(22A) 2.9598 yes . .
H(21C) H(22B) 3.5650 yes . .
H(21C) H(22C) 2.4913 yes . .
H(21C) H(23A) 3.5683 yes . .
H(21C) H(23C) 3.5737 yes . .
H(21C) H(26A) 2.2469 yes . .
H(21C) H(26C) 3.5545 yes . .
H(21C) H(27B) 2.2374 yes . .
H(21C) H(27C) 3.5423 yes . .
H(22A) H(23A) 3.5474 yes . .
H(22A) H(23B) 2.9696 yes . .
H(22A) H(23C) 2.4530 yes . .
H(22B) H(23A) 3.5791 yes . .
H(22B) H(23B) 2.5166 yes . .
H(22B) H(23C) 2.9229 yes . .
H(22B) H(27B) 3.5518 yes . .
H(22B) H(27C) 3.3228 yes . .
H(22C) H(23B) 3.5738 yes . .
H(22C) H(23C) 3.5325 yes . .
H(22C) H(27A) 3.5848 yes . .
H(22C) H(27B) 2.2256 yes . .
H(22C) H(27C) 2.5035 yes . .
H(25A) H(26A) 3.5700 yes . .
H(25A) H(26B) 2.9347 yes . .
H(25A) H(26C) 2.5070 yes . .
H(25A) H(27A) 3.5443 yes . .
H(25A) H(27C) 3.5700 yes . .
H(25B) H(26A) 3.4994 yes . .
H(25B) H(26B) 2.3913 yes . .
H(25B) H(26C) 2.8972 yes . .
H(25B) H(27A) 2.4740 yes . .
H(25B) H(27B) 3.5566 yes . .
H(25B) H(27C) 3.0101 yes . .
H(25C) H(26B) 3.5007 yes . .
H(25C) H(26C) 3.5636 yes . .
H(25C) H(27A) 2.8796 yes . .
H(25C) H(27B) 3.5567 yes . .
H(25C) H(27C) 2.4964 yes . .
H(26A) H(27A) 2.9614 yes . .
H(26A) H(27B) 2.4988 yes . .
H(26A) H(27C) 3.5668 yes . .
H(26B) H(27A) 2.5022 yes . .
H(26B) H(27B) 2.9586 yes . .
H(26B) H(27C) 3.5685 yes . .
H(26C) H(27A) 3.5698 yes . .
H(26C) H(27B) 3.5677 yes . .
H(28A) H(29) 2.7245 yes . .
H(28A) H(30A) 2.4726 yes . .
H(28A) H(30B) 3.4871 yes . .
H(28A) H(32C) 2.8939 yes . .
H(28A) H(33A) 3.1528 yes . .
H(28A) H(33B) 3.5636 yes . .
H(28A) H(33C) 2.0017 yes . .
H(28A) H(37B) 2.5584 yes . .
H(28A) H(37C) 2.3987 yes . .
H(28B) H(29) 2.2047 yes . .
H(28B) H(30A) 3.4303 yes . .
H(28B) H(33C) 3.5631 yes . .
H(28B) H(37B) 3.4634 yes . .
H(28B) H(37C) 2.5826 yes . .
H(28B) H(52C) 2.4277 yes . .
H(28B) H(53A) 3.5760 yes . .
H(28B) H(53B) 2.1463 yes . .
H(28B) H(53C) 3.5981 yes . .
H(29) H(30A) 2.7530 yes . .
H(29) H(30B) 2.1886 yes . .
H(29) H(50A) 3.5250 yes . .
H(29) H(50B) 2.5946 yes . .
H(29) H(50C) 2.1386 yes . .
H(29) H(53B) 2.1812 yes . .
H(29) H(53C) 2.8281 yes . .
H(30A) H(32A) 3.4004 yes . .
H(30A) H(32C) 2.6164 yes . .
H(30A) H(33B) 3.1663 yes . .
H(30A) H(33C) 2.2798 yes . .
H(30B) H(32C) 3.5269 yes . .
H(30B) H(50C) 3.1721 yes . .
H(32A) H(33A) 3.5570 yes . .
H(32A) H(33B) 2.4862 yes . .
H(32A) H(33C) 2.9600 yes . .
H(32A) H(34A) 2.9411 yes . .
H(32A) H(34B) 2.4729 yes . .
H(32A) H(34C) 3.5468 yes . .
H(32B) H(33B) 3.5651 yes . .
H(32B) H(33C) 3.5887 yes . .
H(32B) H(34A) 2.4810 yes . .
H(32B) H(34B) 2.9392 yes . .
H(32B) H(34C) 3.5513 yes . .
H(32B) H(39B) 2.3421 yes . .
H(32B) H(48C) 3.5170 yes . .
H(32C) H(33A) 3.5831 yes . .
H(32C) H(33B) 2.9723 yes . .
H(32C) H(33C) 2.5296 yes . .
H(32C) H(34A) 3.5514 yes . .
H(32C) H(34B) 3.5466 yes . .
H(32C) H(39B) 3.5143 yes . .
H(32C) H(48C) 3.4830 yes . .
H(32C) H(50C) 3.5888 yes . .
H(33A) H(34A) 3.5609 yes . .
H(33A) H(34B) 2.9346 yes . .
H(33A) H(34C) 2.4850 yes . .
H(33A) H(37B) 2.3261 yes . .
H(33A) H(38A) 2.2710 yes . .
H(33A) H(38C) 3.5976 yes . .
H(33B) H(34A) 3.5517 yes . .
H(33B) H(34B) 2.4672 yes . .
H(33B) H(34C) 2.9442 yes . .
H(33C) H(34B) 3.5433 yes . .
H(33C) H(34C) 3.5546 yes . .
H(33C) H(37B) 2.6622 yes . .
H(33C) H(37C) 3.5184 yes . .
H(33C) H(38A) 3.5927 yes . .
H(34A) H(38A) 3.5007 yes . .
H(34A) H(38C) 3.2949 yes . .
H(34A) H(39A) 2.6230 yes . .
H(34A) H(39B) 2.0487 yes . .
H(34B) H(39B) 3.5034 yes . .
H(34C) H(38A) 2.1728 yes . .
H(34C) H(38B) 3.5420 yes . .
H(34C) H(38C) 2.4824 yes . .
H(34C) H(39A) 3.0945 yes . .
H(34C) H(39B) 3.2009 yes . .
H(36A) H(37A) 2.3470 yes . .
H(36A) H(37B) 3.4536 yes . .
H(36A) H(37C) 2.7414 yes . .
H(36A) H(38B) 2.6512 yes . .
H(36A) H(38C) 3.1609 yes . .
H(36B) H(37A) 3.1243 yes . .
H(36B) H(37C) 2.6443 yes . .
H(36B) H(38C) 3.5018 yes . .
H(36B) H(39A) 3.1875 yes . .
H(36C) H(37A) 3.4598 yes . .
H(36C) H(37C) 3.5947 yes . .
H(36C) H(38A) 3.4936 yes . .
H(36C) H(38B) 2.7666 yes . .
H(36C) H(38C) 2.4133 yes . .
H(36C) H(39A) 2.4388 yes . .
H(37A) H(38A) 2.9690 yes . .
H(37A) H(38B) 2.4960 yes . .
H(37A) H(38C) 3.5695 yes . .
H(37B) H(38A) 2.5192 yes . .
H(37B) H(38B) 2.9631 yes . .
H(37B) H(38C) 3.5822 yes . .
H(37C) H(38A) 3.5806 yes . .
H(37C) H(38B) 3.5667 yes . .
H(37C) H(52C) 3.1697 yes . .
H(38A) H(39A) 3.4990 yes . .
H(38C) H(39A) 2.3708 yes . .
H(39A) H(41) 2.5480 yes . .
H(39B) H(41) 2.8802 yes . .
H(41) H(42) 2.3152 yes . .
H(42) H(43) 2.3157 yes . .
H(43) H(46A) 2.5355 yes . .
H(43) H(46B) 2.8859 yes . .
H(46A) H(48A) 2.4833 yes . .
H(46A) H(48C) 3.5992 yes . .
H(46A) H(49A) 3.5945 yes . .
H(46A) H(49B) 2.1257 yes . .
H(46A) H(49C) 3.2019 yes . .
H(46A) H(52B) 3.4945 yes . .
H(46A) H(54A) 2.6206 yes . .
H(46A) H(54C) 3.3040 yes . .
H(46B) H(49B) 3.4838 yes . .
H(46B) H(52A) 3.5235 yes . .
H(46B) H(52B) 2.0941 yes . .
H(46B) H(52C) 3.2790 yes . .
H(46B) H(54A) 2.2516 yes . .
H(46B) H(54C) 3.4535 yes . .
H(48A) H(49A) 2.8877 yes . .
H(48A) H(49B) 2.4259 yes . .
H(48A) H(49C) 3.5061 yes . .
H(48A) H(50A) 3.4754 yes . .
H(48A) H(50C) 3.5370 yes . .
H(48B) H(49A) 2.4113 yes . .
H(48B) H(49B) 2.8946 yes . .
H(48B) H(49C) 3.4984 yes . .
H(48B) H(50A) 2.3691 yes . .
H(48B) H(50B) 3.4732 yes . .
H(48B) H(50C) 2.8901 yes . .
H(48C) H(49A) 3.4971 yes . .
H(48C) H(49B) 3.5062 yes . .
H(48C) H(50A) 2.8992 yes . .
H(48C) H(50B) 3.5366 yes . .
H(48C) H(50C) 2.4777 yes . .
H(49A) H(50A) 2.3884 yes . .
H(49A) H(50B) 2.8626 yes . .
H(49A) H(50C) 3.4816 yes . .
H(49A) H(54C) 3.5186 yes . .
H(49B) H(50A) 3.4882 yes . .
H(49B) H(50B) 3.5182 yes . .
H(49B) H(54A) 3.1943 yes . .
H(49B) H(54C) 2.8236 yes . .
H(49C) H(50A) 2.9197 yes . .
H(49C) H(50B) 2.4502 yes . .
H(49C) H(50C) 3.5227 yes . .
H(49C) H(53C) 2.9805 yes . .
H(49C) H(54A) 3.0849 yes . .
H(49C) H(54B) 3.5379 yes . .
H(49C) H(54C) 1.9651 yes . .
H(50B) H(53B) 3.0575 yes . .
H(50B) H(53C) 2.1689 yes . .
H(50B) H(54C) 3.4532 yes . .
H(50C) H(53B) 3.4852 yes . .
H(50C) H(53C) 3.2761 yes . .
H(52A) H(53A) 2.4771 yes . .
H(52A) H(53B) 2.9526 yes . .
H(52A) H(53C) 3.5543 yes . .
H(52A) H(54A) 2.9552 yes . .
H(52A) H(54B) 2.4720 yes . .
H(52A) H(54C) 3.5519 yes . .
H(52B) H(53A) 3.5534 yes . .
H(52B) H(53B) 3.5668 yes . .
H(52B) H(54A) 2.4997 yes . .
H(52B) H(54B) 2.9401 yes . .
H(52B) H(54C) 3.5663 yes . .
H(52C) H(53A) 2.9469 yes . .
H(52C) H(53B) 2.4996 yes . .
H(52C) H(53C) 3.5666 yes . .
H(52C) H(54A) 3.5718 yes . .
H(52C) H(54B) 3.5544 yes . .
H(53A) H(54A) 3.5707 yes . .
H(53A) H(54B) 2.5037 yes . .
H(53A) H(54C) 2.9642 yes . .
H(53B) H(54B) 3.5763 yes . .
H(53B) H(54C) 3.5868 yes . .
H(53C) H(54A) 3.5840 yes . .
H(53C) H(54B) 2.9789 yes . .
H(53C) H(54C) 2.5247 yes . .
C(2) H(10B) 3.2429 yes . 2_667
C(3) H(10B) 3.1372 yes . 2_667
C(3) H(21B) 3.3259 yes . 2_767
C(3) H(21C) 3.0037 yes . 2_767
C(3) H(48B) 3.0742 yes . 2_767
C(5) H(10A) 3.5252 yes . 2_667
C(5) H(34B) 3.1124 yes . 2_667
C(6) H(15) 3.3648 yes . 2_677
C(6) H(22C) 3.2234 yes . 1_455
C(7) H(28B) 3.5708 yes . 1_566
C(7) H(52A) 3.1975 yes . 1_566
C(7) H(52C) 3.1041 yes . 1_566
C(9) H(3B) 3.4904 yes . 2_667
C(9) H(27A) 3.5326 yes . 1_455
C(9) H(27B) 3.3785 yes . 1_455
C(10) H(2) 3.4061 yes . 2_667
C(10) H(3B) 3.0834 yes . 2_667
C(10) H(5C) 3.1759 yes . 2_667
C(10) H(34A) 3.3167 yes . .
C(10) H(34B) 3.4531 yes . .
C(11) H(34A) 3.1406 yes . .
C(11) H(39B) 3.5615 yes . .
C(12) H(36A) 3.3680 yes . 2_666
C(12) H(36B) 3.5845 yes . 2_666
C(13) H(36A) 2.8593 yes . 2_666
C(13) H(52A) 3.5353 yes . 1_566
C(14) H(7C) 3.5141 yes . 2_677
C(14) H(12B) 3.4350 yes . 2_677
C(14) H(14) 3.1302 yes . 2_677
C(14) H(36A) 2.9134 yes . 2_666
C(14) H(37A) 3.5143 yes . 2_666
C(14) H(52A) 3.5139 yes . 1_566
C(15) H(6A) 3.3696 yes . 2_677
C(15) H(12B) 3.4080 yes . 2_677
C(15) H(27C) 3.5835 yes . 2_777
C(15) H(36A) 3.3367 yes . 2_666
C(15) H(37A) 3.2232 yes . 2_666
C(15) H(52A) 3.3302 yes . 1_566
C(16) H(19B) 3.2807 yes . 2_777
C(16) H(27C) 3.3179 yes . 2_777
C(16) H(52A) 3.1446 yes . 1_566
C(16) H(54B) 3.5710 yes . 1_566
C(17) H(52A) 3.1459 yes . 1_566
C(18) H(36A) 3.2717 yes . 2_666
C(18) H(52A) 3.4079 yes . 1_566
C(19) H(16) 3.2598 yes . 2_777
C(19) H(54B) 3.4404 yes . 1_566
C(21) H(3A) 2.9845 yes . 2_767
C(22) H(6B) 3.4894 yes . 1_655
C(22) H(32A) 3.4385 yes . 2_767
C(23) H(30B) 3.4830 yes . 2_767
C(23) H(50A) 3.4434 yes . 2_767
C(23) H(50C) 3.3007 yes . 2_767
C(23) H(53A) 3.3454 yes . 1_566
C(25) H(36A) 3.4853 yes . 2_666
C(25) H(36C) 3.5030 yes . 2_666
C(25) H(38B) 3.1720 yes . 2_666
C(25) H(54A) 3.4962 yes . 2_766
C(27) H(9C) 3.3944 yes . 1_655
C(27) H(16) 3.5901 yes . 2_777
C(27) H(54A) 3.4339 yes . 2_766
C(29) H(33A) 3.5059 yes . 2_656
C(29) H(53C) 3.4722 yes . 2_756
C(30) H(22A) 3.4181 yes . 2_767
C(30) H(23C) 3.2422 yes . 2_767
C(30) H(33A) 3.0321 yes . 2_656
C(30) H(37B) 3.4315 yes . 2_656
C(30) H(38A) 3.5801 yes . 2_656
C(30) H(53C) 3.2042 yes . 2_756
C(32) H(21B) 3.2319 yes . 2_767
C(32) H(22A) 3.1663 yes . 2_767
C(32) H(23C) 3.5532 yes . 2_767
C(33) H(28A) 3.4211 yes . 2_656
C(33) H(30A) 3.4043 yes . 2_656
C(33) H(33C) 3.1953 yes . 2_656
C(34) H(5A) 3.2194 yes . 2_667
C(34) H(10A) 3.2503 yes . .
C(34) H(10C) 3.3977 yes . .
C(34) H(11B) 3.4645 yes . .
C(34) H(49A) 3.4766 yes . 1_455
C(36) H(11A) 3.3384 yes . 2_666
C(36) H(12A) 3.1812 yes . 2_666
C(36) H(25A) 3.2561 yes . 2_666
C(37) H(30A) 3.5288 yes . 2_656
C(38) H(25B) 3.4807 yes . 2_666
C(38) H(42) 3.4052 yes . 2_666
C(38) H(49C) 3.2067 yes . 1_455
C(38) H(54C) 3.2407 yes . 1_455
C(39) H(11C) 3.4902 yes . .
C(39) H(26C) 3.5918 yes . .
C(40) H(26B) 3.2442 yes . .
C(40) H(26C) 3.4890 yes . .
C(41) H(11A) 3.5086 yes . 2_666
C(41) H(11B) 3.4308 yes . 2_666
C(41) H(25B) 3.2524 yes . .
C(41) H(26B) 3.0667 yes . .
C(41) H(26C) 3.4535 yes . .
C(41) H(39A) 3.4138 yes . 2_666
C(42) H(11A) 3.4170 yes . 2_666
C(42) H(11B) 2.9286 yes . 2_666
C(42) H(25B) 3.0598 yes . .
C(42) H(26B) 3.1932 yes . .
C(42) H(38C) 3.3211 yes . 2_666
C(42) H(49B) 3.1863 yes . 2_766
C(43) H(9A) 3.3940 yes . 2_666
C(43) H(11A) 3.5908 yes . 2_666
C(43) H(11B) 3.3684 yes . 2_666
C(43) H(26B) 3.4888 yes . .
C(43) H(43) 3.4796 yes . 2_766
C(43) H(46A) 3.3926 yes . 2_766
C(43) H(49B) 3.4011 yes . 2_766
C(45) H(26B) 3.5760 yes . .
C(48) H(3B) 3.5015 yes . 2_767
C(48) H(26B) 3.5510 yes . .
C(49) H(34C) 3.3011 yes . 1_655
C(49) H(38A) 3.4314 yes . 1_655
C(49) H(38C) 3.5760 yes . 1_655
C(49) H(42) 3.2475 yes . 2_766
C(50) H(23C) 3.3689 yes . 2_767
C(52) H(7A) 3.2501 yes . 1_544
C(52) H(7C) 3.3842 yes . 1_544
C(53) H(7A) 3.4815 yes . 1_544
C(53) H(23B) 3.3420 yes . 1_544
C(53) H(30B) 3.1191 yes . 2_756
C(54) H(19A) 3.5971 yes . 1_544
C(54) H(25C) 3.5932 yes . 2_766
C(54) H(38B) 3.3751 yes . 1_655
H(1A) H(32B) 3.1215 yes . .
H(1A) H(34A) 2.9035 yes . .
H(1A) H(39B) 3.1406 yes . .
H(1B) H(21B) 3.4753 yes . 2_767
H(1B) H(32B) 3.4846 yes . .
H(2) C(10) 3.4061 yes . 2_667
H(2) H(5C) 3.3295 yes . 2_667
H(2) H(10A) 3.4769 yes . 2_667
H(2) H(10B) 2.6307 yes . 2_667
H(3A) C(21) 2.9845 yes . 2_767
H(3A) H(21A) 2.9117 yes . 2_767
H(3A) H(21B) 2.9368 yes . 2_767
H(3A) H(21C) 2.6055 yes . 2_767
H(3A) H(26A) 3.3308 yes . 2_767
H(3A) H(48B) 3.1061 yes . 2_767
H(3B) C(9) 3.4904 yes . 2_667
H(3B) C(10) 3.0834 yes . 2_667
H(3B) C(48) 3.5015 yes . 2_767
H(3B) H(6C) 3.2755 yes . 2_667
H(3B) H(9A) 3.2470 yes . 2_667
H(3B) H(9C) 3.0063 yes . 2_667
H(3B) H(10A) 2.8517 yes . 2_667
H(3B) H(10B) 2.4839 yes . 2_667
H(3B) H(21C) 3.1058 yes . 2_767
H(3B) H(48B) 2.5605 yes . 2_767
H(5A) C(34) 3.2194 yes . 2_667
H(5A) H(10A) 3.3533 yes . 2_667
H(5A) H(10C) 3.5792 yes . 2_667
H(5A) H(33B) 3.2662 yes . 2_667
H(5A) H(34B) 2.2792 yes . 2_667
H(5A) H(34C) 3.4840 yes . 2_667
H(5B) H(10A) 3.5672 yes . 2_667
H(5B) H(50A) 3.2948 yes . 2_767
H(5C) C(10) 3.1759 yes . 2_667
H(5C) H(2) 3.3295 yes . 2_667
H(5C) H(10A) 3.0943 yes . 2_667
H(5C) H(10B) 2.9732 yes . 2_667
H(5C) H(10C) 2.9223 yes . 2_667
H(5C) H(34B) 3.1572 yes . 2_667
H(6A) C(15) 3.3696 yes . 2_677
H(6A) H(15) 2.4645 yes . 2_677
H(6A) H(22C) 2.8877 yes . 1_455
H(6A) H(27B) 3.3727 yes . 1_455
H(6B) C(22) 3.4894 yes . 1_455
H(6B) H(15) 3.5247 yes . 2_677
H(6B) H(22A) 3.0409 yes . 1_455
H(6B) H(22C) 3.0358 yes . 1_455
H(6B) H(32A) 2.9183 yes . 2_667
H(6B) H(33B) 3.1451 yes . 2_667
H(6B) H(34B) 3.3567 yes . 2_667
H(6C) H(3B) 3.2755 yes . 2_667
H(6C) H(21C) 3.5265 yes . 1_455
H(6C) H(22C) 3.2102 yes . 1_455
H(6C) H(27B) 3.3989 yes . 1_455
H(7A) C(52) 3.2501 yes . 1_566
H(7A) C(53) 3.4815 yes . 1_566
H(7A) H(52A) 2.7027 yes . 1_566
H(7A) H(52C) 2.9660 yes . 1_566
H(7A) H(53A) 2.9715 yes . 1_566
H(7A) H(53B) 3.2221 yes . 1_566
H(7B) H(28B) 2.7687 yes . 1_566
H(7B) H(33B) 3.4469 yes . 2_667
H(7B) H(37C) 3.2038 yes . 1_566
H(7B) H(52A) 3.4416 yes . 1_566
H(7B) H(52C) 2.9045 yes . 1_566
H(7B) H(53B) 3.3221 yes . 1_566
H(7C) C(14) 3.5141 yes . 2_677
H(7C) C(52) 3.3842 yes . 1_566
H(7C) H(14) 2.7370 yes . 2_677
H(7C) H(15) 3.2824 yes . 2_677
H(7C) H(52A) 2.9708 yes . 1_566
H(7C) H(52C) 2.9119 yes . 1_566
H(9A) C(43) 3.3940 yes . 2_666
H(9A) H(3B) 3.2470 yes . 2_667
H(9A) H(27A) 3.4620 yes . 1_455
H(9A) H(27B) 3.4960 yes . 1_455
H(9A) H(43) 3.0266 yes . 2_666
H(9A) H(48A) 3.3611 yes . 1_455
H(9A) H(48B) 3.2437 yes . 1_455
H(9A) H(49A) 3.5404 yes . 1_455
H(9B) H(27A) 3.2822 yes . 1_455
H(9B) H(27B) 3.4372 yes . 1_455
H(9B) H(43) 3.5294 yes . 2_666
H(9B) H(46B) 3.0441 yes . 2_666
H(9B) H(52B) 3.5678 yes . 2_666
H(9C) C(27) 3.3944 yes . 1_455
H(9C) H(3B) 3.0063 yes . 2_667
H(9C) H(27A) 3.2719 yes . 1_455
H(9C) H(27B) 2.7139 yes . 1_455
H(10A) C(5) 3.5252 yes . 2_667
H(10A) C(34) 3.2503 yes . .
H(10A) H(2) 3.4769 yes . 2_667
H(10A) H(3B) 2.8517 yes . 2_667
H(10A) H(5A) 3.3533 yes . 2_667
H(10A) H(5B) 3.5672 yes . 2_667
H(10A) H(5C) 3.0943 yes . 2_667
H(10A) H(34A) 2.9754 yes . .
H(10A) H(34B) 2.9565 yes . .
H(10A) H(34C) 3.2824 yes . .
H(10A) H(48B) 3.5159 yes . 1_455
H(10A) H(49A) 2.9247 yes . 1_455
H(10B) C(2) 3.2429 yes . 2_667
H(10B) C(3) 3.1372 yes . 2_667
H(10B) H(2) 2.6307 yes . 2_667
H(10B) H(3B) 2.4839 yes . 2_667
H(10B) H(5C) 2.9732 yes . 2_667
H(10C) C(34) 3.3977 yes . .
H(10C) H(5A) 3.5792 yes . 2_667
H(10C) H(5C) 2.9223 yes . 2_667
H(10C) H(34A) 2.8950 yes . .
H(10C) H(34B) 3.0433 yes . .
H(11A) C(36) 3.3384 yes . 2_666
H(11A) C(41) 3.5086 yes . 2_666
H(11A) C(42) 3.4170 yes . 2_666
H(11A) C(43) 3.5908 yes . 2_666
H(11A) H(36A) 3.4788 yes . 2_666
H(11A) H(36B) 3.0461 yes . 2_666
H(11A) H(36C) 2.9637 yes . 2_666
H(11B) C(34) 3.4645 yes . .
H(11B) C(41) 3.4308 yes . 2_666
H(11B) C(42) 2.9286 yes . 2_666
H(11B) C(43) 3.3684 yes . 2_666
H(11B) H(34A) 2.7849 yes . .
H(11B) H(34C) 3.3356 yes . .
H(11B) H(39A) 3.2094 yes . .
H(11B) H(39B) 3.4571 yes . .
H(11B) H(42) 2.8257 yes . 2_666
H(11B) H(43) 3.5577 yes . 2_666
H(11B) H(49A) 3.5333 yes . 1_455
H(11C) C(39) 3.4902 yes . .
H(11C) H(34A) 2.6816 yes . .
H(11C) H(39A) 3.2519 yes . .
H(11C) H(39B) 2.8294 yes . .
H(12A) C(36) 3.1812 yes . 2_666
H(12A) H(36A) 2.8850 yes . 2_666
H(12A) H(36B) 2.7588 yes . 2_666
H(12A) H(36C) 3.4176 yes . 2_666
H(12A) H(52B) 3.5044 yes . 2_666
H(12B) C(14) 3.4350 yes . 2_677
H(12B) C(15) 3.4080 yes . 2_677
H(12B) H(14) 2.9802 yes . 2_677
H(12B) H(15) 2.9325 yes . 2_677
H(14) C(14) 3.1302 yes . 2_677
H(14) H(7C) 2.7370 yes . 2_677
H(14) H(12B) 2.9802 yes . 2_677
H(14) H(14) 2.6775 yes . 2_677
H(14) H(36A) 3.2219 yes . 2_666
H(14) H(52C) 3.4622 yes . 2_666
H(15) C(6) 3.3648 yes . 2_677
H(15) H(6A) 2.4645 yes . 2_677
H(15) H(6B) 3.5247 yes . 2_677
H(15) H(7C) 3.2824 yes . 2_677
H(15) H(12B) 2.9325 yes . 2_677
H(15) H(22C) 3.0710 yes . 2_777
H(15) H(27C) 3.1575 yes . 2_777
H(15) H(37A) 3.1431 yes . 2_666
H(16) C(19) 3.2598 yes . 2_777
H(16) C(27) 3.5901 yes . 2_777
H(16) H(16) 3.4725 yes . 2_777
H(16) H(19A) 3.4028 yes . 2_777
H(16) H(19B) 2.3511 yes . 2_777
H(16) H(22B) 3.3934 yes . 2_777
H(16) H(22C) 3.4918 yes . 2_777
H(16) H(27C) 2.6204 yes . 2_777
H(16) H(52A) 3.5436 yes . 1_566
H(16) H(54B) 3.3549 yes . 1_566
H(19A) C(54) 3.5971 yes . 1_566
H(19A) H(16) 3.4028 yes . 2_777
H(19A) H(52A) 3.4331 yes . 1_566
H(19A) H(53A) 3.1696 yes . 1_566
H(19A) H(54B) 2.6490 yes . 1_566
H(19B) C(16) 3.2807 yes . 2_777
H(19B) H(16) 2.3511 yes . 2_777
H(19B) H(19B) 3.4416 yes . 2_777
H(21A) H(3A) 2.9117 yes . 2_767
H(21A) H(21A) 3.0580 yes . 2_767
H(21A) H(21B) 3.4606 yes . 2_767
H(21B) C(3) 3.3259 yes . 2_767
H(21B) C(32) 3.2319 yes . 2_767
H(21B) H(1B) 3.4753 yes . 2_767
H(21B) H(3A) 2.9368 yes . 2_767
H(21B) H(21A) 3.4606 yes . 2_767
H(21B) H(32A) 2.8069 yes . 2_767
H(21B) H(32B) 3.0493 yes . 2_767
H(21B) H(32C) 3.3187 yes . 2_767
H(21C) C(3) 3.0037 yes . 2_767
H(21C) H(3A) 2.6055 yes . 2_767
H(21C) H(3B) 3.1058 yes . 2_767
H(21C) H(6C) 3.5265 yes . 1_655
H(22A) C(30) 3.4181 yes . 2_767
H(22A) C(32) 3.1663 yes . 2_767
H(22A) H(6B) 3.0409 yes . 1_655
H(22A) H(30A) 3.0669 yes . 2_767
H(22A) H(30B) 3.3678 yes . 2_767
H(22A) H(32A) 2.5341 yes . 2_767
H(22A) H(32C) 2.9468 yes . 2_767
H(22B) H(16) 3.3934 yes . 2_777
H(22B) H(30A) 3.5906 yes . 2_767
H(22B) H(30B) 3.2994 yes . 2_767
H(22B) H(37A) 3.5234 yes . 1_666
H(22C) C(6) 3.2234 yes . 1_655
H(22C) H(6A) 2.8877 yes . 1_655
H(22C) H(6B) 3.0358 yes . 1_655
H(22C) H(6C) 3.2102 yes . 1_655
H(22C) H(15) 3.0710 yes . 2_777
H(22C) H(16) 3.4918 yes . 2_777
H(23A) H(50A) 3.1171 yes . 2_767
H(23A) H(50C) 3.3939 yes . 2_767
H(23B) C(53) 3.3420 yes . 1_566
H(23B) H(30B) 3.0384 yes . 2_767
H(23B) H(50A) 3.4588 yes . 2_767
H(23B) H(50C) 3.3357 yes . 2_767
H(23B) H(53A) 2.4320 yes . 1_566
H(23B) H(53C) 3.5359 yes . 1_566
H(23C) C(30) 3.2422 yes . 2_767
H(23C) C(32) 3.5532 yes . 2_767
H(23C) C(50) 3.3689 yes . 2_767
H(23C) H(30A) 3.5276 yes . 2_767
H(23C) H(30B) 3.0559 yes . 2_767
H(23C) H(32A) 3.5334 yes . 2_767
H(23C) H(32C) 2.9251 yes . 2_767
H(23C) H(48C) 3.4547 yes . 2_767
H(23C) H(50A) 3.1927 yes . 2_767
H(23C) H(50C) 2.6782 yes . 2_767
H(25A) C(36) 3.2561 yes . 2_666
H(25A) H(36A) 2.8416 yes . 2_666
H(25A) H(36C) 2.7992 yes . 2_666
H(25A) H(38B) 3.2225 yes . 2_666
H(25A) H(41) 3.2230 yes . .
H(25B) C(38) 3.4807 yes . 2_666
H(25B) C(41) 3.2524 yes . .
H(25B) C(42) 3.0598 yes . .
H(25B) H(36C) 3.4851 yes . 2_666
H(25B) H(38B) 2.8915 yes . 2_666
H(25B) H(38C) 3.1813 yes . 2_666
H(25B) H(41) 3.1319 yes . .
H(25B) H(42) 2.7750 yes . .
H(25B) H(54A) 3.0096 yes . 2_766
H(25B) H(54C) 3.5944 yes . 2_766
H(25C) C(54) 3.5932 yes . 2_766
H(25C) H(36A) 3.3616 yes . 2_666
H(25C) H(38B) 2.8783 yes . 2_666
H(25C) H(54A) 3.1699 yes . 2_766
H(25C) H(54B) 3.3586 yes . 2_766
H(26A) H(3A) 3.3308 yes . 2_767
H(26A) H(48A) 3.5281 yes . .
H(26A) H(48B) 3.5563 yes . .
H(26A) H(48C) 3.3371 yes . .
H(26B) C(40) 3.2442 yes . .
H(26B) C(41) 3.0667 yes . .
H(26B) C(42) 3.1932 yes . .
H(26B) C(43) 3.4888 yes . .
H(26B) C(45) 3.5760 yes . .
H(26B) C(48) 3.5510 yes . .
H(26B) H(39B) 3.5594 yes . .
H(26B) H(41) 3.4060 yes . .
H(26B) H(42) 3.5837 yes . .
H(26B) H(48A) 3.0483 yes . .
H(26B) H(48C) 3.3104 yes . .
H(26C) C(39) 3.5918 yes . .
H(26C) C(40) 3.4890 yes . .
H(26C) C(41) 3.4535 yes . .
H(26C) H(32B) 3.5276 yes . .
H(26C) H(39B) 2.8661 yes . .
H(26C) H(41) 3.4537 yes . .
H(27A) C(9) 3.5326 yes . 1_655
H(27A) H(9A) 3.4620 yes . 1_655
H(27A) H(9B) 3.2822 yes . 1_655
H(27A) H(9C) 3.2719 yes . 1_655
H(27A) H(46A) 3.5809 yes . 2_766
H(27A) H(46B) 3.0407 yes . 2_766
H(27A) H(54A) 2.8521 yes . 2_766
H(27B) C(9) 3.3785 yes . 1_655
H(27B) H(6A) 3.3727 yes . 1_655
H(27B) H(6C) 3.3989 yes . 1_655
H(27B) H(9A) 3.4960 yes . 1_655
H(27B) H(9B) 3.4372 yes . 1_655
H(27B) H(9C) 2.7139 yes . 1_655
H(27C) C(15) 3.5835 yes . 2_777
H(27C) C(16) 3.3179 yes . 2_777
H(27C) H(15) 3.1575 yes . 2_777
H(27C) H(16) 2.6204 yes . 2_777
H(27C) H(54A) 3.1937 yes . 2_766
H(28A) C(33) 3.4211 yes . 2_656
H(28A) H(33A) 3.2016 yes . 2_656
H(28A) H(33B) 3.0873 yes . 2_656
H(28A) H(33C) 3.4131 yes . 2_656
H(28B) C(7) 3.5708 yes . 1_544
H(28B) H(7B) 2.7687 yes . 1_544
H(28B) H(33B) 3.5374 yes . 2_656
H(29) H(50B) 3.1287 yes . 2_756
H(29) H(53C) 2.9287 yes . 2_756
H(30A) C(33) 3.4043 yes . 2_656
H(30A) C(37) 3.5288 yes . 2_656
H(30A) H(22A) 3.0669 yes . 2_767
H(30A) H(22B) 3.5906 yes . 2_767
H(30A) H(23C) 3.5276 yes . 2_767
H(30A) H(33A) 2.6357 yes . 2_656
H(30A) H(33C) 3.4545 yes . 2_656
H(30A) H(37B) 2.6701 yes . 2_656
H(30A) H(38A) 3.4157 yes . 2_656
H(30B) C(23) 3.4830 yes . 2_767
H(30B) C(53) 3.1191 yes . 2_756
H(30B) H(22A) 3.3678 yes . 2_767
H(30B) H(22B) 3.2994 yes . 2_767
H(30B) H(23B) 3.0384 yes . 2_767
H(30B) H(23C) 3.0559 yes . 2_767
H(30B) H(33A) 3.5029 yes . 2_656
H(30B) H(38A) 3.4403 yes . 2_656
H(30B) H(50B) 3.5791 yes . 2_756
H(30B) H(53A) 2.9418 yes . 2_756
H(30B) H(53C) 2.4522 yes . 2_756
H(30B) H(54C) 3.2049 yes . 2_756
H(32A) C(22) 3.4385 yes . 2_767
H(32A) H(6B) 2.9183 yes . 2_667
H(32A) H(21B) 2.8069 yes . 2_767
H(32A) H(22A) 2.5341 yes . 2_767
H(32A) H(23C) 3.5334 yes . 2_767
H(32B) H(1A) 3.1215 yes . .
H(32B) H(1B) 3.4846 yes . .
H(32B) H(21B) 3.0493 yes . 2_767
H(32B) H(26C) 3.5276 yes . .
H(32C) H(21B) 3.3187 yes . 2_767
H(32C) H(22A) 2.9468 yes . 2_767
H(32C) H(23C) 2.9251 yes . 2_767
H(33A) C(29) 3.5059 yes . 2_656
H(33A) C(30) 3.0321 yes . 2_656
H(33A) H(28A) 3.2016 yes . 2_656
H(33A) H(30A) 2.6357 yes . 2_656
H(33A) H(30B) 3.5029 yes . 2_656
H(33A) H(33C) 3.0419 yes . 2_656
H(33B) H(5A) 3.2662 yes . 2_667
H(33B) H(6B) 3.1451 yes . 2_667
H(33B) H(7B) 3.4469 yes . 2_667
H(33B) H(28A) 3.0873 yes . 2_656
H(33B) H(28B) 3.5374 yes . 2_656
H(33B) H(33C) 3.3606 yes . 2_656
H(33B) H(37B) 3.1632 yes . 2_656
H(33C) C(33) 3.1953 yes . 2_656
H(33C) H(28A) 3.4131 yes . 2_656
H(33C) H(30A) 3.4545 yes . 2_656
H(33C) H(33A) 3.0419 yes . 2_656
H(33C) H(33B) 3.3606 yes . 2_656
H(33C) H(33C) 2.6886 yes . 2_656
H(33C) H(37B) 3.1902 yes . 2_656
H(34A) C(10) 3.3167 yes . .
H(34A) C(11) 3.1406 yes . .
H(34A) H(1A) 2.9035 yes . .
H(34A) H(10A) 2.9754 yes . .
H(34A) H(10C) 2.8950 yes . .
H(34A) H(11B) 2.7849 yes . .
H(34A) H(11C) 2.6816 yes . .
H(34B) C(5) 3.1124 yes . 2_667
H(34B) C(10) 3.4531 yes . .
H(34B) H(5A) 2.2792 yes . 2_667
H(34B) H(5C) 3.1572 yes . 2_667
H(34B) H(6B) 3.3567 yes . 2_667
H(34B) H(10A) 2.9565 yes . .
H(34B) H(10C) 3.0433 yes . .
H(34B) H(49A) 3.4865 yes . 1_455
H(34C) C(49) 3.3011 yes . 1_455
H(34C) H(5A) 3.4840 yes . 2_667
H(34C) H(10A) 3.2824 yes . .
H(34C) H(11B) 3.3356 yes . .
H(34C) H(49A) 2.7298 yes . 1_455
H(34C) H(49C) 3.0900 yes . 1_455
H(36A) C(12) 3.3680 yes . 2_666
H(36A) C(13) 2.8593 yes . 2_666
H(36A) C(14) 2.9134 yes . 2_666
H(36A) C(15) 3.3367 yes . 2_666
H(36A) C(18) 3.2717 yes . 2_666
H(36A) C(25) 3.4853 yes . 2_666
H(36A) H(11A) 3.4788 yes . 2_666
H(36A) H(12A) 2.8850 yes . 2_666
H(36A) H(14) 3.2219 yes . 2_666
H(36A) H(25A) 2.8416 yes . 2_666
H(36A) H(25C) 3.3616 yes . 2_666
H(36B) C(12) 3.5845 yes . 2_666
H(36B) H(11A) 3.0461 yes . 2_666
H(36B) H(12A) 2.7588 yes . 2_666
H(36C) C(25) 3.5030 yes . 2_666
H(36C) H(11A) 2.9637 yes . 2_666
H(36C) H(12A) 3.4176 yes . 2_666
H(36C) H(25A) 2.7992 yes . 2_666
H(36C) H(25B) 3.4851 yes . 2_666
H(36C) H(41) 2.8353 yes . 2_666
H(37A) C(14) 3.5143 yes . 2_666
H(37A) C(15) 3.2232 yes . 2_666
H(37A) H(15) 3.1431 yes . 2_666
H(37A) H(22B) 3.5234 yes . 1_444
H(37B) C(30) 3.4315 yes . 2_656
H(37B) H(30A) 2.6701 yes . 2_656
H(37B) H(33B) 3.1632 yes . 2_656
H(37B) H(33C) 3.1902 yes . 2_656
H(37C) H(7B) 3.2038 yes . 1_544
H(38A) C(30) 3.5801 yes . 2_656
H(38A) C(49) 3.4314 yes . 1_455
H(38A) H(30A) 3.4157 yes . 2_656
H(38A) H(30B) 3.4403 yes . 2_656
H(38A) H(49A) 3.4670 yes . 1_455
H(38A) H(49C) 2.7048 yes . 1_455
H(38A) H(54C) 3.0431 yes . 1_455
H(38B) C(25) 3.1720 yes . 2_666
H(38B) C(54) 3.3751 yes . 1_455
H(38B) H(25A) 3.2225 yes . 2_666
H(38B) H(25B) 2.8915 yes . 2_666
H(38B) H(25C) 2.8783 yes . 2_666
H(38B) H(42) 3.5253 yes . 2_666
H(38B) H(49C) 3.2575 yes . 1_455
H(38B) H(54A) 3.5131 yes . 1_455
H(38B) H(54B) 3.4128 yes . 1_455
H(38B) H(54C) 2.7121 yes . 1_455
H(38C) C(42) 3.3211 yes . 2_666
H(38C) C(49) 3.5760 yes . 1_455
H(38C) H(25B) 3.1813 yes . 2_666
H(38C) H(41) 3.1420 yes . 2_666
H(38C) H(42) 2.5464 yes . 2_666
H(38C) H(49B) 3.3954 yes . 1_455
H(38C) H(49C) 3.1458 yes . 1_455
H(38C) H(54C) 3.4889 yes . 1_455
H(39A) C(41) 3.4138 yes . 2_666
H(39A) H(11B) 3.2094 yes . .
H(39A) H(11C) 3.2519 yes . .
H(39A) H(41) 2.7540 yes . 2_666
H(39A) H(42) 3.4546 yes . 2_666
H(39B) C(11) 3.5615 yes . .
H(39B) H(1A) 3.1406 yes . .
H(39B) H(11B) 3.4571 yes . .
H(39B) H(11C) 2.8294 yes . .
H(39B) H(26B) 3.5594 yes . .
H(39B) H(26C) 2.8661 yes . .
H(41) H(25A) 3.2230 yes . .
H(41) H(25B) 3.1319 yes . .
H(41) H(26B) 3.4060 yes . .
H(41) H(26C) 3.4537 yes . .
H(41) H(36C) 2.8353 yes . 2_666
H(41) H(38C) 3.1420 yes . 2_666
H(41) H(39A) 2.7540 yes . 2_666
H(41) H(41) 3.0811 yes . 2_666
H(42) C(38) 3.4052 yes . 2_666
H(42) C(49) 3.2475 yes . 2_766
H(42) H(11B) 2.8257 yes . 2_666
H(42) H(25B) 2.7750 yes . .
H(42) H(26B) 3.5837 yes . .
H(42) H(38B) 3.5253 yes . 2_666
H(42) H(38C) 2.5464 yes . 2_666
H(42) H(39A) 3.4546 yes . 2_666
H(42) H(46A) 3.3295 yes . 2_766
H(42) H(49A) 3.4272 yes . 2_766
H(42) H(49B) 2.4580 yes . 2_766
H(42) H(49C) 3.4458 yes . 2_766
H(43) C(43) 3.4796 yes . 2_766
H(43) H(9A) 3.0266 yes . 2_666
H(43) H(9B) 3.5294 yes . 2_666
H(43) H(11B) 3.5577 yes . 2_666
H(43) H(43) 2.8624 yes . 2_766
H(43) H(46A) 2.7202 yes . 2_766
H(43) H(48A) 3.2262 yes . 2_766
H(43) H(49B) 2.8915 yes . 2_766
H(46A) C(43) 3.3926 yes . 2_766
H(46A) H(27A) 3.5809 yes . 2_766
H(46A) H(42) 3.3295 yes . 2_766
H(46A) H(43) 2.7202 yes . 2_766
H(46B) H(9B) 3.0441 yes . 2_666
H(46B) H(27A) 3.0407 yes . 2_766
H(48A) H(9A) 3.3611 yes . 1_655
H(48A) H(26A) 3.5281 yes . .
H(48A) H(26B) 3.0483 yes . .
H(48A) H(43) 3.2262 yes . 2_766
H(48B) C(3) 3.0742 yes . 2_767
H(48B) H(3A) 3.1061 yes . 2_767
H(48B) H(3B) 2.5605 yes . 2_767
H(48B) H(9A) 3.2437 yes . 1_655
H(48B) H(10A) 3.5159 yes . 1_655
H(48B) H(26A) 3.5563 yes . .
H(48C) H(23C) 3.4547 yes . 2_767
H(48C) H(26A) 3.3371 yes . .
H(48C) H(26B) 3.3104 yes . .
H(49A) C(34) 3.4766 yes . 1_655
H(49A) H(9A) 3.5404 yes . 1_655
H(49A) H(10A) 2.9247 yes . 1_655
H(49A) H(11B) 3.5333 yes . 1_655
H(49A) H(34B) 3.4865 yes . 1_655
H(49A) H(34C) 2.7298 yes . 1_655
H(49A) H(38A) 3.4670 yes . 1_655
H(49A) H(42) 3.4272 yes . 2_766
H(49B) C(42) 3.1863 yes . 2_766
H(49B) C(43) 3.4011 yes . 2_766
H(49B) H(38C) 3.3954 yes . 1_655
H(49B) H(42) 2.4580 yes . 2_766
H(49B) H(43) 2.8915 yes . 2_766
H(49C) C(38) 3.2067 yes . 1_655
H(49C) H(34C) 3.0900 yes . 1_655
H(49C) H(38A) 2.7048 yes . 1_655
H(49C) H(38B) 3.2575 yes . 1_655
H(49C) H(38C) 3.1458 yes . 1_655
H(49C) H(42) 3.4458 yes . 2_766
H(50A) C(23) 3.4434 yes . 2_767
H(50A) H(5B) 3.2948 yes . 2_767
H(50A) H(23A) 3.1171 yes . 2_767
H(50A) H(23B) 3.4588 yes . 2_767
H(50A) H(23C) 3.1927 yes . 2_767
H(50B) H(29) 3.1287 yes . 2_756
H(50B) H(30B) 3.5791 yes . 2_756
H(50B) H(53B) 3.3065 yes . 2_756
H(50B) H(53C) 3.4134 yes . 2_756
H(50C) C(23) 3.3007 yes . 2_767
H(50C) H(23A) 3.3939 yes . 2_767
H(50C) H(23B) 3.3357 yes . 2_767
H(50C) H(23C) 2.6782 yes . 2_767
H(50C) H(53C) 3.5850 yes . 2_756
H(52A) C(7) 3.1975 yes . 1_544
H(52A) C(13) 3.5353 yes . 1_544
H(52A) C(14) 3.5139 yes . 1_544
H(52A) C(15) 3.3302 yes . 1_544
H(52A) C(16) 3.1446 yes . 1_544
H(52A) C(17) 3.1459 yes . 1_544
H(52A) C(18) 3.4079 yes . 1_544
H(52A) H(7A) 2.7027 yes . 1_544
H(52A) H(7B) 3.4416 yes . 1_544
H(52A) H(7C) 2.9708 yes . 1_544
H(52A) H(16) 3.5436 yes . 1_544
H(52A) H(19A) 3.4331 yes . 1_544
H(52B) H(9B) 3.5678 yes . 2_666
H(52B) H(12A) 3.5044 yes . 2_666
H(52C) C(7) 3.1041 yes . 1_544
H(52C) H(7A) 2.9660 yes . 1_544
H(52C) H(7B) 2.9045 yes . 1_544
H(52C) H(7C) 2.9119 yes . 1_544
H(52C) H(14) 3.4622 yes . 2_666
H(53A) C(23) 3.3454 yes . 1_544
H(53A) H(7A) 2.9715 yes . 1_544
H(53A) H(19A) 3.1696 yes . 1_544
H(53A) H(23B) 2.4320 yes . 1_544
H(53A) H(30B) 2.9418 yes . 2_756
H(53B) H(7A) 3.2221 yes . 1_544
H(53B) H(7B) 3.3221 yes . 1_544
H(53B) H(50B) 3.3065 yes . 2_756
H(53C) C(29) 3.4722 yes . 2_756
H(53C) C(30) 3.2042 yes . 2_756
H(53C) H(23B) 3.5359 yes . 1_544
H(53C) H(29) 2.9287 yes . 2_756
H(53C) H(30B) 2.4522 yes . 2_756
H(53C) H(50B) 3.4134 yes . 2_756
H(53C) H(50C) 3.5850 yes . 2_756
H(54A) C(25) 3.4962 yes . 2_766
H(54A) C(27) 3.4339 yes . 2_766
H(54A) H(25B) 3.0096 yes . 2_766
H(54A) H(25C) 3.1699 yes . 2_766
H(54A) H(27A) 2.8521 yes . 2_766
H(54A) H(27C) 3.1937 yes . 2_766
H(54A) H(38B) 3.5131 yes . 1_655
H(54B) C(16) 3.5710 yes . 1_544
H(54B) C(19) 3.4404 yes . 1_544
H(54B) H(16) 3.3549 yes . 1_544
H(54B) H(19A) 2.6490 yes . 1_544
H(54B) H(25C) 3.3586 yes . 2_766
H(54B) H(38B) 3.4128 yes . 1_655
H(54C) C(38) 3.2407 yes . 1_655
H(54C) H(25B) 3.5944 yes . 2_766
H(54C) H(30B) 3.2049 yes . 2_756
H(54C) H(38A) 3.0431 yes . 1_655
H(54C) H(38B) 2.7121 yes . 1_655
H(54C) H(38C) 3.4889 yes . 1_655

loop_
_geom_torsion_atom_site_label_1
_geom_torsion_atom_site_label_2
_geom_torsion_atom_site_label_3
_geom_torsion_atom_site_label_4
_geom_torsion
_geom_torsion_publ_flag
_geom_torsion_site_symmetry_1
_geom_torsion_site_symmetry_2
_geom_torsion_site_symmetry_3
_geom_torsion_site_symmetry_4
P(1) Ni(1) C(1) C(2) -65.0(3) no . . . .
C(1) Ni(1) P(1) C(4) 92.94(17) no . . . .
C(1) Ni(1) P(1) C(8) -45.53(18) no . . . .
C(1) Ni(1) P(1) C(12) -156.35(16) no . . . .
P(1) Ni(1) C(18) C(13) -13.2(4) no . . . .
C(18) Ni(1) P(1) C(4) -92.81(16) no . . . .
C(18) Ni(1) P(1) C(8) 128.71(18) no . . . .
C(18) Ni(1) P(1) C(12) 17.90(15) no . . . .
P(2) Ni(1) C(1) C(2) 114.9(3) no . . . .
C(1) Ni(1) P(2) C(20) -57.59(16) no . . . .
C(1) Ni(1) P(2) C(24) 78.64(17) no . . . .
P(2) Ni(1) C(18) C(17) -9.8(3) no . . . .
C(18) Ni(1) P(2) C(19) 16.88(16) no . . . .
C(18) Ni(1) P(2) C(20) 128.15(16) no . . . .
C(18) Ni(1) P(2) C(24) -95.62(17) no . . . .
P(3) Ni(2) C(28) C(29) -117.7(4) no . . . .
C(28) Ni(2) P(3) C(31) 55.87(16) no . . . .
C(28) Ni(2) P(3) C(35) -80.08(16) no . . . .
P(3) Ni(2) C(45) C(40) 10.5(3) no . . . .
C(45) Ni(2) P(3) C(31) -128.16(14) no . . . .
C(45) Ni(2) P(3) C(35) 95.89(15) no . . . .
C(45) Ni(2) P(3) C(39) -16.41(14) no . . . .
P(4) Ni(2) C(28) C(29) 63.8(4) no . . . .
C(28) Ni(2) P(4) C(46) 158.92(15) no . . . .
C(28) Ni(2) P(4) C(47) -90.71(16) no . . . .
C(28) Ni(2) P(4) C(51) 48.19(17) no . . . .
P(4) Ni(2) C(45) C(44) 11.3(3) no . . . .
C(45) Ni(2) P(4) C(46) -16.99(14) no . . . .
C(45) Ni(2) P(4) C(47) 93.38(15) no . . . .
C(45) Ni(2) P(4) C(51) -127.71(16) no . . . .
Ni(1) P(1) C(4) C(5) -59.2(3) no . . . .
Ni(1) P(1) C(4) C(7) 59.7(4) no . . . .
Ni(1) P(1) C(8) C(9) -158.7(3) no . . . .
Ni(1) P(1) C(8) C(10) 78.3(4) no . . . .
Ni(1) P(1) C(8) C(11) -39.9(4) no . . . .
Ni(1) P(1) C(12) C(13) -22.5(3) no . . . .
C(4) P(1) C(8) C(9) 62.8(5) no . . . .
C(4) P(1) C(8) C(10) -60.1(4) no . . . .
C(8) P(1) C(4) C(5) 82.5(3) no . . . .
C(8) P(1) C(4) C(6) -39.7(5) no . . . .
C(8) P(1) C(4) C(7) -158.6(3) no . . . .
C(4) P(1) C(12) C(13) 95.4(3) no . . . .
C(12) P(1) C(4) C(6) 68.0(4) no . . . .
C(12) P(1) C(4) C(7) -50.9(3) no . . . .
C(8) P(1) C(12) C(13) -147.6(3) no . . . .
C(12) P(1) C(8) C(9) -46.6(5) no . . . .
C(12) P(1) C(8) C(11) 72.2(4) no . . . .
Ni(1) P(2) C(19) C(17) -22.8(4) no . . . .
Ni(1) P(2) C(20) C(21) 88.9(4) no . . . .
Ni(1) P(2) C(20) C(22) -148.9(2) no . . . .
Ni(1) P(2) C(20) C(23) -30.8(4) no . . . .
Ni(1) P(2) C(24) C(25) 57.0(4) no . . . .
Ni(1) P(2) C(24) C(26) -59.2(4) no . . . .
C(19) P(2) C(20) C(21) -159.0(4) no . . . .
C(19) P(2) C(20) C(22) -36.8(4) no . . . .
C(19) P(2) C(20) C(23) 81.3(4) no . . . .
C(20) P(2) C(19) C(17) -147.3(4) no . . . .
C(19) P(2) C(24) C(25) -54.5(3) no . . . .
C(19) P(2) C(24) C(27) 65.2(4) no . . . .
C(24) P(2) C(19) C(17) 96.6(4) no . . . .
C(20) P(2) C(24) C(26) 80.6(4) no . . . .
C(20) P(2) C(24) C(27) -43.4(5) no . . . .
C(24) P(2) C(20) C(21) -48.3(5) no . . . .
C(24) P(2) C(20) C(22) 73.9(4) no . . . .
Ni(2) P(3) C(31) C(32) 33.7(3) no . . . .
Ni(2) P(3) C(31) C(33) -85.1(3) no . . . .
Ni(2) P(3) C(31) C(34) 151.95(18) no . . . .
Ni(2) P(3) C(35) C(36) -58.7(3) no . . . .
Ni(2) P(3) C(35) C(37) 57.9(4) no . . . .
Ni(2) P(3) C(39) C(40) 21.5(3) no . . . .
C(31) P(3) C(35) C(37) -81.9(4) no . . . .
C(31) P(3) C(35) C(38) 41.2(5) no . . . .
C(35) P(3) C(31) C(33) 50.8(4) no . . . .
C(35) P(3) C(31) C(34) -72.2(3) no . . . .
C(31) P(3) C(39) C(40) 147.1(3) no . . . .
C(39) P(3) C(31) C(32) -79.8(3) no . . . .
C(39) P(3) C(31) C(34) 38.5(3) no . . . .
C(35) P(3) C(39) C(40) -96.2(3) no . . . .
C(39) P(3) C(35) C(36) 53.3(4) no . . . .
C(39) P(3) C(35) C(38) -67.1(5) no . . . .
Ni(2) P(4) C(46) C(44) 22.1(3) no . . . .
Ni(2) P(4) C(47) C(48) -47.6(5) no . . . .
Ni(2) P(4) C(47) C(50) 70.1(4) no . . . .
Ni(2) P(4) C(51) C(52) 42.6(5) no . . . .
Ni(2) P(4) C(51) C(53) -75.5(3) no . . . .
C(46) P(4) C(47) C(48) 62.7(5) no . . . .
C(46) P(4) C(47) C(49) -56.4(4) no . . . .
C(47) P(4) C(46) C(44) -96.1(3) no . . . .
C(46) P(4) C(51) C(52) -69.1(4) no . . . .
C(46) P(4) C(51) C(54) 48.5(4) no . . . .
C(51) P(4) C(46) C(44) 146.2(3) no . . . .
C(47) P(4) C(51) C(53) 63.3(5) no . . . .
C(47) P(4) C(51) C(54) -60.9(5) no . . . .
C(51) P(4) C(47) C(49) 51.9(5) no . . . .
C(51) P(4) C(47) C(50) -71.3(5) no . . . .
Ni(1) C(1) C(2) C(3) -109.2(6) no . . . .
P(1) C(12) C(13) C(18) 15.9(6) no . . . .
C(12) C(13) C(18) Ni(1) 0.5(7) no . . . .
C(14) C(13) C(18) C(17) 1.4(8) no . . . .
C(18) C(13) C(14) C(15) -0.1(8) no . . . .
C(13) C(14) C(15) C(16) -0.2(9) no . . . .
C(14) C(15) C(16) C(17) -1.0(10) no . . . .
C(15) C(16) C(17) C(18) 2.5(10) no . . . .
C(16) C(17) C(18) C(13) -2.6(8) no . . . .
C(18) C(17) C(19) P(2) 18.7(7) no . . . .
C(19) C(17) C(18) Ni(1) -4.0(7) no . . . .
Ni(2) C(28) C(29) C(30) 107.9(6) no . . . .
P(3) C(39) C(40) C(45) -16.5(5) no . . . .
C(39) C(40) C(45) Ni(2) 2.3(5) no . . . .
C(41) C(40) C(45) C(44) -0.4(6) no . . . .
C(45) C(40) C(41) C(42) -1.3(7) no . . . .
C(40) C(41) C(42) C(43) 1.2(7) no . . . .
C(41) C(42) C(43) C(44) 0.6(7) no . . . .
C(42) C(43) C(44) C(45) -2.2(7) no . . . .
C(43) C(44) C(45) C(40) 2.1(6) no . . . .
C(45) C(44) C(46) P(4) -16.9(5) no . . . .
C(46) C(44) C(45) Ni(2) 1.7(6) no . . . .
